data_7133282
loop_
_publ_author_name
'Pearce, Kyle G.'
'Neale, Samuel E.'
'Mahon, Mary F.'
'McMullin, Claire L.'
'Hill, Michael S.'

_publ_section_title
;
 Alkali metal reduction of crown ether encapsulated alkali metal cations.
;
_journal_issue 64
_journal_name_full 'Chemical communications (Cambridge, England)'
_journal_page_first 8391
_journal_page_last 8394
_journal_paper_doi 10.1039/d4cc02725f
_journal_volume 60
_journal_year 2024
_chemical_formula_moiety 'C16 H32 K O8, C30 H50 Be Cl N2 Si2'
_chemical_formula_sum 'C46 H82 Be Cl K N2 O8 Si2'
_chemical_formula_weight 930.87
_space_group_crystal_system monoclinic
_space_group_IT_number 4
_space_group_name_Hall 'P 2yb'
_space_group_name_H-M_alt 'P 1 21 1'
_atom_sites_solution_hydrogens geom
_atom_sites_solution_primary dual
_audit_creation_date 2022-09-12
_audit_creation_method
;
Olex2 1.5
(compiled 2022.04.07 svn.rca3783a0 for OlexSys, GUI svn.r6498)
;
_audit_update_record
;
2024-05-19 deposited with the CCDC.	2024-07-02 downloaded from the CCDC.
;
_cell_angle_alpha 90
_cell_angle_beta 93.633(2)
_cell_angle_gamma 90
_cell_formula_units_Z 4
_cell_length_a 14.9011(3)
_cell_length_b 19.7649(3)
_cell_length_c 18.0278(3)
_cell_measurement_reflns_used 14048
_cell_measurement_temperature 149.9(7)
_cell_measurement_theta_max 28.6250
_cell_measurement_theta_min 3.3770
_cell_volume 5298.86(16)
_computing_cell_refinement 'CrysAlisPro 1.171.39.46 (Rigaku OD, 2018)'
_computing_data_collection 'CrysAlisPro 1.171.39.46 (Rigaku OD, 2018)'
_computing_data_reduction 'CrysAlisPro 1.171.39.46 (Rigaku OD, 2018)'
_computing_molecular_graphics 'Olex2 1.5 (Dolomanov et al., 2009)'
_computing_publication_material 'Olex2 1.5 (Dolomanov et al., 2009)'
_computing_structure_refinement 'SHELXL 2014/3 (Sheldrick, 2015)'
_computing_structure_solution 'SHELXT 2018/2 (Sheldrick, 2018)'
_diffrn_ambient_environment N~2~
_diffrn_ambient_temperature 149.9(7)
_diffrn_detector 'CCD plate'
_diffrn_detector_area_resol_mean 16.1468
_diffrn_detector_type EosS2
_diffrn_measured_fraction_theta_full 0.998
_diffrn_measured_fraction_theta_max 0.970
_diffrn_measurement_device 'four-circle diffractometer'
_diffrn_measurement_device_type 'New Xcalibur, EosS2'
_diffrn_measurement_method '\w scans'
_diffrn_radiation_monochromator graphite
_diffrn_radiation_probe x-ray
_diffrn_radiation_type 'Mo K\a'
_diffrn_radiation_wavelength 0.71073
_diffrn_reflns_av_R_equivalents 0.0305
_diffrn_reflns_av_unetI/netI 0.0568
_diffrn_reflns_Laue_measured_fraction_full 0.998
_diffrn_reflns_Laue_measured_fraction_max 0.970
_diffrn_reflns_limit_h_max 20
_diffrn_reflns_limit_h_min -20
_diffrn_reflns_limit_k_max 25
_diffrn_reflns_limit_k_min -27
_diffrn_reflns_limit_l_max 24
_diffrn_reflns_limit_l_min -24
_diffrn_reflns_number 61223
_diffrn_reflns_point_group_measured_fraction_full 0.986
_diffrn_reflns_point_group_measured_fraction_max 0.920
_diffrn_reflns_theta_full 25.242
_diffrn_reflns_theta_max 29.128
_diffrn_reflns_theta_min 2.927
_diffrn_source 'fine-focus sealed X-ray tube'
_diffrn_source_type 'Enhance (Mo) X-ray Source'
_exptl_absorpt_coefficient_mu 0.244
_exptl_absorpt_correction_T_max 1.00000
_exptl_absorpt_correction_T_min 0.63204
_exptl_absorpt_correction_type multi-scan
_exptl_absorpt_process_details
;
CrysAlisPro 1.171.39.46 (Rigaku Oxford Diffraction, 2018)
Empirical absorption correction using spherical harmonics,
 implemented in SCALE3 ABSPACK scaling algorithm.
;
_exptl_crystal_colour colourless
_exptl_crystal_colour_primary colourless
_exptl_crystal_density_diffrn 1.167
_exptl_crystal_description block
_exptl_crystal_F_000 2016
_exptl_crystal_size_max 0.365
_exptl_crystal_size_mid 0.316
_exptl_crystal_size_min 0.268
_refine_diff_density_max 0.459
_refine_diff_density_min -0.558
_refine_diff_density_rms 0.058
_refine_ls_abs_structure_details
;
 Flack x determined using 7095 quotients [(I+)-(I-)]/[(I+)+(I-)]
 (Parsons, Flack and Wagner, Acta Cryst. B69 (2013) 249-259).
;
_refine_ls_abs_structure_Flack 0.094(15)
_refine_ls_extinction_method none
_refine_ls_goodness_of_fit_ref 1.041
_refine_ls_hydrogen_treatment constr
_refine_ls_matrix_type full
_refine_ls_number_parameters 1232
_refine_ls_number_reflns 26216
_refine_ls_number_restraints 547
_refine_ls_restrained_S_all 1.047
_refine_ls_R_factor_all 0.0913
_refine_ls_R_factor_gt 0.0598
_refine_ls_shift/su_max 0.001
_refine_ls_shift/su_mean 0.000
_refine_ls_structure_factor_coef Fsqd
_refine_ls_weighting_details 'w=1/[\s^2^(Fo^2^)+(0.0783P)^2^+1.2135P] where P=(Fo^2^+2Fc^2^)/3'
_refine_ls_weighting_scheme calc
_refine_ls_wR_factor_gt 0.1411
_refine_ls_wR_factor_ref 0.1601
_reflns_Friedel_coverage 0.846
_reflns_Friedel_fraction_full 0.974
_reflns_Friedel_fraction_max 0.867
_reflns_number_gt 19042
_reflns_number_total 26216
_reflns_threshold_expression 'I > 2\s(I)'
_cod_data_source_file d4cc02725f2.cif
_cod_data_source_block e22msh16-cpd-11
_cod_depositor_comments 'Adding full bibliography for 7133277--7133282.cif.'
_cod_original_cell_volume 5298.85(16)
_cod_database_code 7133282
_shelxl_version_number 2014-3
_shelx_space_group_comment
;
The symmetry employed for this shelxl refinement is uniquely defined
by the following loop, which should always be used as a source of
symmetry information in preference to the above space-group names.
They are only intended as comments.
;
_olex2_refinement_description
;
1. Fixed Uiso
 At 1.2 times of:
  All C(H) groups, All C(H,H) groups
 At 1.5 times of:
  All C(H,H,H) groups
2. Restrained distances
 O12A-C79A \\sim O12A-C80A \\sim O9A-C81A \\sim O9A-C74A \\sim O9-C81 \\sim
O9-C74 \\sim O10-C75 \\sim O10-
 C76 \\sim O10A-C76A \\sim O10A-C75A \\sim O12-C79 \\sim O12-C80 \\sim O11-C78
\\sim O11-C77 \\sim O11A-
 C77A \\sim O11A-C78A
 with sigma of 0.005
 C77-C76 \\sim C79A-C78A \\sim C79-C78 \\sim C81A-C80A \\sim C81-C80 \\sim
C75A-C74A \\sim C75-C74 
 C77A-C76A
 with sigma of 0.005
 O12-O10 \\sim O11-O9
 with sigma of 0.04
 O12A-O10A \\sim O11A-O9A
 with sigma of 0.04
3. Uiso/Uaniso restraints and constraints
O2 \\sim O3 \\sim C60 \\sim C61 \\sim C62: within 2A with sigma of 0.015 and
sigma for terminal atoms of 0.01 within 2A
O9 \\sim O10 \\sim O11 \\sim O12 \\sim C74 \\sim C75 \\sim C76 \\sim C77 \\sim
C78 \\sim C79 \\sim C80 \\sim C81 \\sim O9A \\sim O10A \\sim O11A \\sim O12A
\\sim C74A \\sim C75A \\sim C76A \\sim C77A \\sim C78A \\sim C79A \\sim C80A
\\sim C81A: within 2A with sigma of 0.015 and sigma for terminal atoms of 0.01
within 2A
4. Others
 Sof(O9A)=Sof(O10A)=Sof(O11A)=Sof(O12A)=Sof(C74A)=Sof(H74C)=Sof(H74D)=
 Sof(C75A)=Sof(H75C)=Sof(H75D)=Sof(C76A)=Sof(H76C)=Sof(H76D)=Sof(C77A)=
 Sof(H77C)=Sof(H77D)=Sof(C78A)=Sof(H78C)=Sof(H78D)=Sof(C79A)=Sof(H79C)=
 Sof(H79D)=Sof(C80A)=Sof(H80C)=Sof(H80D)=Sof(C81A)=Sof(H81C)=Sof(H81D)=1-FVAR(1)
 Sof(O9)=Sof(O10)=Sof(O11)=Sof(O12)=Sof(C74)=Sof(H74A)=Sof(H74B)=Sof(C75)=
 Sof(H75A)=Sof(H75B)=Sof(C76)=Sof(H76A)=Sof(H76B)=Sof(C77)=Sof(H77A)=Sof(H77B)=
 Sof(C78)=Sof(H78A)=Sof(H78B)=Sof(C79)=Sof(H79A)=Sof(H79B)=Sof(C80)=Sof(H80A)=
 Sof(H80B)=Sof(C81)=Sof(H81A)=Sof(H81B)=FVAR(1)
5.a Ternary CH refined with riding coordinates:
 C11(H11), C14(H14), C23(H23), C26(H26), C020(H020), C41(H41), C52(H52),
 C55(H55)
5.b Secondary CH2 refined with riding coordinates:
 C58(H58A,H58B), C59(H59A,H59B), C60(H60A,H60B), C61(H61A,H61B), C62(H62A,
 H62B), C63(H63A,H63B), C64(H64A,H64B), C65(H65A,H65B), C66(H66A,H66B),
 C67(H67A,H67B), C68(H68A,H68B), C69(H69A,H69B), C70(H70A,H70B), C71(H71A,H71B),
  C72(H72A,H72B), C73(H73A,H73B), C82(H82A,H82B), C83(H83A,H83B), C84(H84A,
 H84B), C85(H85A,H85B), C86(H86A,H86B), C87(H87A,H87B), C88(H88A,H88B),
 C89(H89A,H89B), C74(H74A,H74B), C75(H75A,H75B), C76(H76A,H76B), C77(H77A,H77B),
  C78(H78A,H78B), C79(H79A,H79B), C80(H80A,H80B), C81(H81A,H81B), C74A(H74C,
 H74D), C75A(H75C,H75D), C76A(H76C,H76D), C77A(H77C,H77D), C78A(H78C,H78D),
 C79A(H79C,H79D), C80A(H80C,H80D), C81A(H81C,H81D), C1(H1A,H1B), C2(H2A,H2B),
 C31(H31A,H31B), C32(H32A,H32B)
5.c Aromatic/amide H refined with riding coordinates:
 C7(H7), C8(H8), C9(H9), C19(H19), C20(H20), C21(H21), C37(H37), C38(H38),
 C39(H39), C48(H48), C49(H49), C50(H50)
5.d Idealised Me refined as rotating group:
 C3(H3A,H3B,H3C), C4(H4A,H4B,H4C), C12(H12A,H12B,H12C), C13(H13A,H13B,H13C),
 C15(H15A,H15B,H15C), C16(H16A,H16B,H16C), C24(H24A,H24B,H24C), C25(H25A,H25B,
 H25C), C27(H27A,H27B,H27C), C28(H28A,H28B,H28C), C29(H29A,H29B,H29C), C30(H30A,
 H30B,H30C), C2Z(H2ZA,H2ZB,H2ZC), C025(H02A,H02B,H02C), C33(H33A,H33B,H33C),
 C34(H34A,H34B,H34C), C42(H42A,H42B,H42C), C43(H43A,H43B,H43C), C44(H44A,H44B,
 H44C), C45(H45A,H45B,H45C), C53(H53A,H53B,H53C), C54(H54A,H54B,H54C), C56(H56A,
 H56B,H56C), C57(H57A,H57B,H57C)
;

loop_
_space_group_symop_operation_xyz
'x, y, z'
'-x, y+1/2, -z'

loop_
_atom_site_label
_atom_site_type_symbol
_atom_site_fract_x
_atom_site_fract_y
_atom_site_fract_z
_atom_site_U_iso_or_equiv
_atom_site_adp_type
_atom_site_occupancy
_atom_site_site_symmetry_order
_atom_site_calc_flag
_atom_site_refinement_flags_posn
_atom_site_refinement_flags_adp
_atom_site_refinement_flags_occupancy
_atom_site_disorder_assembly
_atom_site_disorder_group
K1 K 0.75818(8) 0.85910(7) 0.14240(7) 0.0496(3) Uani 1 1 d . . . . .
O1 O 0.6533(3) 0.8036(2) 0.2520(3) 0.0645(11) Uani 1 1 d . . . . .
O2 O 0.6086(2) 0.9315(2) 0.1879(2) 0.0558(10) Uani 1 1 d . U . . .
O3 O 0.7842(3) 0.97558(19) 0.2196(3) 0.0677(12) Uani 1 1 d . U . . .
O4 O 0.8313(3) 0.8522(3) 0.2886(2) 0.0663(12) Uani 1 1 d . . . . .
O5 O 0.9428(3) 0.8678(2) 0.1268(2) 0.0607(11) Uani 1 1 d . . . . .
O6 O 0.8561(3) 0.7418(2) 0.1413(2) 0.0643(12) Uani 1 1 d . . . . .
O7 O 0.7330(3) 0.7722(2) 0.0204(3) 0.0720(12) Uani 1 1 d . . . . .
O8 O 0.8188(3) 0.8968(2) 0.0041(3) 0.0653(11) Uani 1 1 d . . . . .
C58 C 0.5653(4) 0.8309(3) 0.2455(4) 0.0626(16) Uani 1 1 d . . . . .
H58A H 0.5311 0.8131 0.2866 0.075 Uiso 1 1 calc R U . . .
H58B H 0.5349 0.8150 0.1983 0.075 Uiso 1 1 calc R U . . .
C59 C 0.5618(4) 0.9061(3) 0.2472(3) 0.0564(15) Uani 1 1 d . . . . .
H59A H 0.4985 0.9215 0.2425 0.068 Uiso 1 1 calc R U . . .
H59B H 0.5896 0.9229 0.2950 0.068 Uiso 1 1 calc R U . . .
C60 C 0.6317(4) 1.0017(3) 0.1956(5) 0.089(2) Uani 1 1 d . U . . .
H60A H 0.5806 1.0262 0.2157 0.107 Uiso 1 1 calc R U . . .
H60B H 0.6412 1.0206 0.1458 0.107 Uiso 1 1 calc R U . . .
C61 C 0.7114(5) 1.0135(3) 0.2437(6) 0.099(3) Uani 1 1 d . U . . .
H61A H 0.7267 1.0622 0.2436 0.119 Uiso 1 1 calc R U . . .
H61B H 0.6998 1.0004 0.2952 0.119 Uiso 1 1 calc R U . . .
C62 C 0.8552(4) 0.9687(4) 0.2731(4) 0.079(2) Uani 1 1 d . U . . .
H62A H 0.8651 1.0124 0.2993 0.095 Uiso 1 1 calc R U . . .
H62B H 0.9107 0.9575 0.2483 0.095 Uiso 1 1 calc R U . . .
C63 C 0.8377(5) 0.9149(5) 0.3286(4) 0.086(3) Uani 1 1 d . . . . .
H63A H 0.8874 0.9130 0.3677 0.103 Uiso 1 1 calc R U . . .
H63B H 0.7809 0.9242 0.3525 0.103 Uiso 1 1 calc R U . . .
C64 C 0.7928(5) 0.7981(5) 0.3261(5) 0.096(3) Uani 1 1 d . . . . .
H64A H 0.8184 0.7974 0.3782 0.115 Uiso 1 1 calc R U . . .
H64B H 0.8097 0.7551 0.3025 0.115 Uiso 1 1 calc R U . . .
C65 C 0.6942(5) 0.8014(5) 0.3264(4) 0.092(3) Uani 1 1 d . . . . .
H65A H 0.6718 0.7614 0.3526 0.111 Uiso 1 1 calc R U . . .
H65B H 0.6767 0.8423 0.3538 0.111 Uiso 1 1 calc R U . . .
C66 C 0.9880(4) 0.8081(4) 0.1572(4) 0.0658(17) Uani 1 1 d . . . . .
H66A H 0.9849 0.8078 0.2119 0.079 Uiso 1 1 calc R U . . .
H66B H 1.0522 0.8095 0.1461 0.079 Uiso 1 1 calc R U . . .
C67 C 0.9456(5) 0.7448(4) 0.1252(4) 0.074(2) Uani 1 1 d . . . . .
H67A H 0.9503 0.7443 0.0707 0.089 Uiso 1 1 calc R U . . .
H67B H 0.9779 0.7047 0.1464 0.089 Uiso 1 1 calc R U . . .
C68 C 0.8038(6) 0.6928(3) 0.1011(5) 0.084(2) Uani 1 1 d . . . . .
H68A H 0.7473 0.6857 0.1261 0.100 Uiso 1 1 calc R U . . .
H68B H 0.8370 0.6494 0.1028 0.100 Uiso 1 1 calc R U . . .
C69 C 0.7810(5) 0.7108(3) 0.0219(4) 0.080(2) Uani 1 1 d . . . . .
H69A H 0.8366 0.7158 -0.0048 0.095 Uiso 1 1 calc R U . . .
H69B H 0.7438 0.6747 -0.0026 0.095 Uiso 1 1 calc R U . . .
C70 C 0.7344(6) 0.8074(4) -0.0477(4) 0.088(2) Uani 1 1 d . . . . .
H70A H 0.6819 0.8381 -0.0529 0.106 Uiso 1 1 calc R U . . .
H70B H 0.7292 0.7745 -0.0892 0.106 Uiso 1 1 calc R U . . .
C71 C 0.8169(6) 0.8469(4) -0.0528(4) 0.082(2) Uani 1 1 d . . . . .
H71A H 0.8702 0.8172 -0.0461 0.099 Uiso 1 1 calc R U . . .
H71B H 0.8175 0.8688 -0.1022 0.099 Uiso 1 1 calc R U . . .
C72 C 0.9041(5) 0.9306(3) 0.0192(5) 0.081(2) Uani 1 1 d . . . . .
H72A H 0.8943 0.9709 0.0501 0.097 Uiso 1 1 calc R U . . .
H72B H 0.9259 0.9465 -0.0285 0.097 Uiso 1 1 calc R U . . .
C73 C 0.9747(4) 0.8886(3) 0.0571(4) 0.077(2) Uani 1 1 d . . . . .
H73A H 0.9873 0.8486 0.0264 0.093 Uiso 1 1 calc R U . . .
H73B H 1.0309 0.9150 0.0653 0.093 Uiso 1 1 calc R U . . .
K2 K 0.77233(9) 0.12216(7) 0.65497(7) 0.0598(4) Uani 1 1 d . . . . .
O13 O 0.9564(3) 0.1186(2) 0.6469(2) 0.0617(11) Uani 1 1 d . . . . .
O14 O 0.8406(3) 0.0630(2) 0.5333(3) 0.0701(12) Uani 1 1 d . . . . .
O15 O 0.7454(3) 0.1858(3) 0.5151(3) 0.0751(13) Uani 1 1 d . . . . .
O16 O 0.8613(3) 0.2408(2) 0.6308(3) 0.0654(12) Uani 1 1 d . . . . .
C82 C 0.9926(5) 0.0904(4) 0.5829(5) 0.089(3) Uani 1 1 d . . . . .
H82A H 1.0516 0.0693 0.5963 0.107 Uiso 1 1 calc R U . . .
H82B H 1.0011 0.1262 0.5455 0.107 Uiso 1 1 calc R U . . .
C83 C 0.9290(4) 0.0394(4) 0.5525(5) 0.088(3) Uani 1 1 d . . . . .
H83A H 0.9535 0.0195 0.5076 0.106 Uiso 1 1 calc R U . . .
H83B H 0.9252 0.0027 0.5895 0.106 Uiso 1 1 calc R U . . .
C84 C 0.8304(6) 0.0946(5) 0.4636(4) 0.100(3) Uani 1 1 d . . . . .
H84A H 0.8261 0.0598 0.4241 0.120 Uiso 1 1 calc R U . . .
H84B H 0.8837 0.1230 0.4560 0.120 Uiso 1 1 calc R U . . .
C85 C 0.7502(6) 0.1361(6) 0.4587(5) 0.115(4) Uani 1 1 d . . . . .
H85A H 0.7464 0.1592 0.4099 0.139 Uiso 1 1 calc R U . . .
H85B H 0.6971 0.1062 0.4603 0.139 Uiso 1 1 calc R U . . .
C86 C 0.7930(5) 0.2446(5) 0.5036(5) 0.102(3) Uani 1 1 d . . . . .
H86A H 0.7582 0.2745 0.4683 0.123 Uiso 1 1 calc R U . . .
H86B H 0.8510 0.2338 0.4826 0.123 Uiso 1 1 calc R U . . .
C87 C 0.8086(7) 0.2786(4) 0.5756(6) 0.107(3) Uani 1 1 d . . . . .
H87A H 0.8392 0.3222 0.5675 0.129 Uiso 1 1 calc R U . . .
H87B H 0.7496 0.2889 0.5953 0.129 Uiso 1 1 calc R U . . .
C88 C 0.9547(5) 0.2399(3) 0.6198(4) 0.0706(19) Uani 1 1 d . . . . .
H88A H 0.9827 0.2833 0.6360 0.085 Uiso 1 1 calc R U . . .
H88B H 0.9648 0.2329 0.5666 0.085 Uiso 1 1 calc R U . . .
C89 C 0.9951(5) 0.1824(4) 0.6656(4) 0.081(2) Uani 1 1 d . . . . .
H89A H 1.0604 0.1804 0.6588 0.097 Uiso 1 1 calc R U . . .
H89B H 0.9872 0.1917 0.7188 0.097 Uiso 1 1 calc R U . . .
O9 O 0.6259(3) 0.0547(2) 0.7106(3) 0.0482(12) Uani 0.856(4) 1 d D U P A 1
O10 O 0.6439(4) 0.1950(3) 0.7239(4) 0.0647(17) Uani 0.856(4) 1 d D U P A 1
O11 O 0.8165(3) 0.1797(3) 0.7927(3) 0.0680(14) Uani 0.856(4) 1 d D U P A 1
O12 O 0.7998(4) 0.0360(4) 0.7796(4) 0.101(2) Uani 0.856(4) 1 d D U P A 1
C74 C 0.5728(4) 0.0911(3) 0.7583(3) 0.0438(14) Uani 0.856(4) 1 d D U P A 1
H74A H 0.6030 0.0938 0.8087 0.053 Uiso 0.856(4) 1 calc R U P A 1
H74B H 0.5137 0.0688 0.7618 0.053 Uiso 0.856(4) 1 calc R U P A 1
C75 C 0.5609(4) 0.1610(3) 0.7250(5) 0.062(2) Uani 0.856(4) 1 d D U P A 1
H75A H 0.5336 0.1571 0.6737 0.074 Uiso 0.856(4) 1 calc R U P A 1
H75B H 0.5195 0.1875 0.7545 0.074 Uiso 0.856(4) 1 calc R U P A 1
C76 C 0.6671(4) 0.2294(4) 0.7897(4) 0.072(2) Uani 0.856(4) 1 d D U P A 1
H76A H 0.6484 0.2028 0.8326 0.087 Uiso 0.856(4) 1 calc R U P A 1
H76B H 0.6359 0.2736 0.7896 0.087 Uiso 0.856(4) 1 calc R U P A 1
C77 C 0.7667(4) 0.2401(4) 0.7963(4) 0.073(2) Uani 0.856(4) 1 d D U P A 1
H77A H 0.7836 0.2706 0.7559 0.087 Uiso 0.856(4) 1 calc R U P A 1
H77B H 0.7832 0.2629 0.8441 0.087 Uiso 0.856(4) 1 calc R U P A 1
C78 C 0.8165(6) 0.1395(5) 0.8571(4) 0.089(2) Uani 0.856(4) 1 d D U P A 1
H78A H 0.7549 0.1353 0.8742 0.107 Uiso 0.856(4) 1 calc R U P A 1
H78B H 0.8559 0.1596 0.8976 0.107 Uiso 0.856(4) 1 calc R U P A 1
C79 C 0.8515(9) 0.0719(5) 0.8351(5) 0.094(3) Uani 0.856(4) 1 d D U P A 1
H79A H 0.9126 0.0784 0.8176 0.113 Uiso 0.856(4) 1 calc R U P A 1
H79B H 0.8576 0.0431 0.8801 0.113 Uiso 0.856(4) 1 calc R U P A 1
C80 C 0.7268(4) -0.0029(4) 0.8013(5) 0.101(3) Uani 0.856(4) 1 d D U P A 1
H80A H 0.7019 0.0182 0.8454 0.121 Uiso 0.856(4) 1 calc R U P A 1
H80B H 0.7483 -0.0487 0.8156 0.121 Uiso 0.856(4) 1 calc R U P A 1
C81 C 0.6539(5) -0.0086(3) 0.7402(5) 0.076(2) Uani 0.856(4) 1 d D U P A 1
H81A H 0.6758 -0.0368 0.6998 0.091 Uiso 0.856(4) 1 calc R U P A 1
H81B H 0.6014 -0.0318 0.7597 0.091 Uiso 0.856(4) 1 calc R U P A 1
O9A O 0.793(2) 0.014(2) 0.740(2) 0.081(6) Uani 0.144(4) 1 d D U P A 2
O10A O 0.6022(18) 0.1188(13) 0.6867(16) 0.069(4) Uani 0.144(4) 1 d D U P A 2
O11A O 0.715(2) 0.2061(17) 0.7530(16) 0.078(5) Uani 0.144(4) 1 d D U P A 2
O12A O 0.8437(19) 0.1314(19) 0.7997(17) 0.072(5) Uani 0.144(4) 1 d D U P A 2
C74A C 0.716(2) 0.0013(17) 0.693(3) 0.080(5) Uani 0.144(4) 1 d D U P A 2
H74C H 0.6859 -0.0407 0.7079 0.096 Uiso 0.144(4) 1 calc R U P A 2
H74D H 0.7327 -0.0033 0.6410 0.096 Uiso 0.144(4) 1 calc R U P A 2
C75A C 0.657(3) 0.0617(19) 0.702(4) 0.066(5) Uani 0.144(4) 1 d D U P A 2
H75C H 0.6128 0.0378 0.7314 0.080 Uiso 0.144(4) 1 calc R U P A 2
H75D H 0.6970 0.0842 0.7401 0.080 Uiso 0.144(4) 1 calc R U P A 2
C76A C 0.575(4) 0.152(2) 0.751(2) 0.065(5) Uani 0.144(4) 1 d D U P A 2
H76C H 0.6009 0.1324 0.7983 0.078 Uiso 0.144(4) 1 calc R U P A 2
H76D H 0.5095 0.1591 0.7519 0.078 Uiso 0.144(4) 1 calc R U P A 2
C77A C 0.627(2) 0.210(3) 0.722(4) 0.061(5) Uani 0.144(4) 1 d D U P A 2
H77C H 0.6258 0.2085 0.6671 0.073 Uiso 0.144(4) 1 calc R U P A 2
H77D H 0.5988 0.2535 0.7364 0.073 Uiso 0.144(4) 1 calc R U P A 2
C78A C 0.713(2) 0.190(3) 0.8288(17) 0.076(5) Uani 0.144(4) 1 d D U P A 2
H78C H 0.6881 0.1444 0.8383 0.092 Uiso 0.144(4) 1 calc R U P A 2
H78D H 0.6859 0.2248 0.8592 0.092 Uiso 0.144(4) 1 calc R U P A 2
C79A C 0.814(2) 0.192(2) 0.832(3) 0.078(5) Uani 0.144(4) 1 d D U P A 2
H79C H 0.8352 0.2313 0.8046 0.094 Uiso 0.144(4) 1 calc R U P A 2
H79D H 0.8387 0.1948 0.8844 0.094 Uiso 0.144(4) 1 calc R U P A 2
C80A C 0.857(6) 0.081(2) 0.855(2) 0.084(6) Uani 0.144(4) 1 d D U P A 2
H80C H 0.8052 0.0755 0.8858 0.100 Uiso 0.144(4) 1 calc R U P A 2
H80D H 0.9136 0.0867 0.8858 0.100 Uiso 0.144(4) 1 calc R U P A 2
C81A C 0.862(3) 0.028(3) 0.795(3) 0.091(6) Uani 0.144(4) 1 d D U P A 2
H81C H 0.9161 0.0391 0.7683 0.109 Uiso 0.144(4) 1 calc R U P A 2
H81D H 0.8755 -0.0149 0.8217 0.109 Uiso 0.144(4) 1 calc R U P A 2
Cl1 Cl 0.80576(8) 0.67764(6) 0.47311(6) 0.0377(3) Uani 1 1 d . . . . .
Si1 Si 0.68621(9) 0.70730(8) 0.70264(7) 0.0379(3) Uani 1 1 d . . . . .
Si2 Si 0.61828(8) 0.54121(7) 0.60887(6) 0.0300(3) Uani 1 1 d . . . . .
N1 N 0.7047(2) 0.71463(19) 0.60983(19) 0.0289(7) Uani 1 1 d . . . . .
N2 N 0.7066(2) 0.57462(18) 0.56438(18) 0.0252(7) Uani 1 1 d . . . . .
C1 C 0.5962(4) 0.6443(3) 0.7220(3) 0.0468(13) Uani 1 1 d . . . . .
H1A H 0.5820 0.6492 0.7747 0.056 Uiso 1 1 calc R U . . .
H1B H 0.5412 0.6563 0.6911 0.056 Uiso 1 1 calc R U . . .
C2 C 0.6174(4) 0.5691(3) 0.7079(2) 0.0417(12) Uani 1 1 d . . . . .
H2A H 0.5727 0.5413 0.7325 0.050 Uiso 1 1 calc R U . . .
H2B H 0.6771 0.5589 0.7326 0.050 Uiso 1 1 calc R U . . .
C3 C 0.7892(4) 0.6796(3) 0.7603(3) 0.0540(14) Uani 1 1 d . . . . .
H3A H 0.8122 0.6375 0.7400 0.081 Uiso 1 1 calc R U . . .
H3B H 0.7736 0.6720 0.8116 0.081 Uiso 1 1 calc R U . . .
H3C H 0.8354 0.7148 0.7594 0.081 Uiso 1 1 calc R U . . .
C4 C 0.6484(4) 0.7907(3) 0.7402(3) 0.0568(16) Uani 1 1 d . . . . .
H4A H 0.6960 0.8244 0.7361 0.085 Uiso 1 1 calc R U . . .
H4B H 0.6355 0.7853 0.7925 0.085 Uiso 1 1 calc R U . . .
H4C H 0.5939 0.8057 0.7115 0.085 Uiso 1 1 calc R U . . .
C5 C 0.7000(3) 0.7815(2) 0.5770(2) 0.0340(10) Uani 1 1 d . . . . .
C6 C 0.6181(3) 0.8052(2) 0.5429(2) 0.0368(10) Uani 1 1 d . . . . .
C7 C 0.6132(4) 0.8704(2) 0.5118(3) 0.0466(12) Uani 1 1 d . . . . .
H7 H 0.5581 0.8856 0.4882 0.056 Uiso 1 1 calc R U . . .
C8 C 0.6860(4) 0.9122(3) 0.5150(4) 0.0581(15) Uani 1 1 d . . . . .
H8 H 0.6813 0.9567 0.4954 0.070 Uiso 1 1 calc R U . . .
C9 C 0.7658(4) 0.8890(3) 0.5468(4) 0.0587(16) Uani 1 1 d . . . . .
H9 H 0.8166 0.9181 0.5474 0.070 Uiso 1 1 calc R U . . .
C10 C 0.7765(3) 0.8246(3) 0.5785(3) 0.0453(12) Uani 1 1 d . . . . .
C11 C 0.5353(3) 0.7607(2) 0.5376(3) 0.0367(10) Uani 1 1 d . . . . .
H11 H 0.5473 0.7215 0.5719 0.044 Uiso 1 1 calc R U . . .
C12 C 0.5175(4) 0.7323(3) 0.4603(3) 0.0552(14) Uani 1 1 d . . . . .
H12A H 0.5041 0.7694 0.4253 0.083 Uiso 1 1 calc R U . . .
H12B H 0.4661 0.7013 0.4597 0.083 Uiso 1 1 calc R U . . .
H12C H 0.5707 0.7078 0.4458 0.083 Uiso 1 1 calc R U . . .
C13 C 0.4507(4) 0.7961(3) 0.5620(3) 0.0575(15) Uani 1 1 d . . . . .
H13A H 0.4619 0.8135 0.6126 0.086 Uiso 1 1 calc R U . . .
H13B H 0.4008 0.7638 0.5607 0.086 Uiso 1 1 calc R U . . .
H13C H 0.4354 0.8337 0.5281 0.086 Uiso 1 1 calc R U . . .
C14 C 0.8658(4) 0.8026(3) 0.6139(4) 0.0596(16) Uani 1 1 d . . . . .
H14 H 0.8606 0.7536 0.6272 0.072 Uiso 1 1 calc R U . . .
C15 C 0.9406(4) 0.8089(4) 0.5592(5) 0.079(2) Uani 1 1 d . . . . .
H15A H 0.9217 0.7862 0.5124 0.119 Uiso 1 1 calc R U . . .
H15B H 0.9957 0.7876 0.5807 0.119 Uiso 1 1 calc R U . . .
H15C H 0.9521 0.8568 0.5495 0.119 Uiso 1 1 calc R U . . .
C16 C 0.8917(5) 0.8408(4) 0.6848(4) 0.085(2) Uani 1 1 d . . . . .
H16A H 0.8959 0.8892 0.6738 0.128 Uiso 1 1 calc R U . . .
H16B H 0.9499 0.8244 0.7058 0.128 Uiso 1 1 calc R U . . .
H16C H 0.8459 0.8335 0.7207 0.128 Uiso 1 1 calc R U . . .
C17 C 0.7577(3) 0.5275(2) 0.5238(2) 0.0253(8) Uani 1 1 d . . . . .
C18 C 0.8337(3) 0.4952(2) 0.5591(2) 0.0290(9) Uani 1 1 d . . . . .
C19 C 0.8826(3) 0.4495(2) 0.5183(3) 0.0346(9) Uani 1 1 d . . . . .
H19 H 0.9339 0.4280 0.5416 0.042 Uiso 1 1 calc R U . . .
C20 C 0.8580(3) 0.4350(2) 0.4453(3) 0.0381(10) Uani 1 1 d . . . . .
H20 H 0.8918 0.4035 0.4187 0.046 Uiso 1 1 calc R U . . .
C21 C 0.7844(3) 0.4663(2) 0.4109(2) 0.0364(10) Uani 1 1 d . . . . .
H21 H 0.7679 0.4560 0.3604 0.044 Uiso 1 1 calc R U . . .
C22 C 0.7335(3) 0.5127(2) 0.4484(2) 0.0283(8) Uani 1 1 d . . . . .
C23 C 0.8633(3) 0.5119(3) 0.6386(2) 0.0363(10) Uani 1 1 d . . . . .
H23 H 0.8105 0.5326 0.6618 0.044 Uiso 1 1 calc R U . . .
C24 C 0.8919(4) 0.4501(3) 0.6855(3) 0.0513(13) Uani 1 1 d . . . . .
H24A H 0.8452 0.4153 0.6799 0.077 Uiso 1 1 calc R U . . .
H24B H 0.9004 0.4633 0.7378 0.077 Uiso 1 1 calc R U . . .
H24C H 0.9485 0.4322 0.6686 0.077 Uiso 1 1 calc R U . . .
C25 C 0.9376(4) 0.5648(3) 0.6417(3) 0.0524(13) Uani 1 1 d . . . . .
H25A H 0.9912 0.5458 0.6208 0.079 Uiso 1 1 calc R U . . .
H25B H 0.9520 0.5780 0.6935 0.079 Uiso 1 1 calc R U . . .
H25C H 0.9173 0.6046 0.6128 0.079 Uiso 1 1 calc R U . . .
C26 C 0.6525(3) 0.5449(2) 0.4077(2) 0.0332(9) Uani 1 1 d . . . . .
H26 H 0.6289 0.5805 0.4408 0.040 Uiso 1 1 calc R U . . .
C27 C 0.6766(4) 0.5794(3) 0.3352(2) 0.0416(11) Uani 1 1 d . . . . .
H27A H 0.7268 0.6107 0.3456 0.062 Uiso 1 1 calc R U . . .
H27B H 0.6243 0.6045 0.3140 0.062 Uiso 1 1 calc R U . . .
H27C H 0.6940 0.5450 0.2997 0.062 Uiso 1 1 calc R U . . .
C28 C 0.5782(3) 0.4925(3) 0.3926(3) 0.0441(11) Uani 1 1 d . . . . .
H28A H 0.5979 0.4588 0.3572 0.066 Uiso 1 1 calc R U . . .
H28B H 0.5237 0.5150 0.3717 0.066 Uiso 1 1 calc R U . . .
H28C H 0.5653 0.4700 0.4392 0.066 Uiso 1 1 calc R U . . .
C29 C 0.5035(3) 0.5640(3) 0.5667(3) 0.0404(11) Uani 1 1 d . . . . .
H29A H 0.4978 0.6133 0.5639 0.061 Uiso 1 1 calc R U . . .
H29B H 0.4575 0.5457 0.5976 0.061 Uiso 1 1 calc R U . . .
H29C H 0.4956 0.5448 0.5166 0.061 Uiso 1 1 calc R U . . .
C30 C 0.6257(3) 0.4465(3) 0.6119(3) 0.0420(12) Uani 1 1 d . . . . .
H30A H 0.6300 0.4290 0.5614 0.063 Uiso 1 1 calc R U . . .
H30B H 0.5719 0.4281 0.6331 0.063 Uiso 1 1 calc R U . . .
H30C H 0.6792 0.4330 0.6428 0.063 Uiso 1 1 calc R U . . .
Be1 Be 0.7324(4) 0.6536(3) 0.5572(3) 0.0267(11) Uani 1 1 d . . . . .
Cl2 Cl 0.81469(8) 0.31122(6) 0.98114(6) 0.0384(3) Uani 1 1 d . . . . .
Si3 Si 0.62236(8) 0.45030(6) 1.10492(6) 0.0281(2) Uani 1 1 d . . . . .
Si4 Si 0.68190(9) 0.28657(7) 1.20848(7) 0.0343(3) Uani 1 1 d . . . . .
N3 N 0.7170(2) 0.41695(17) 1.06877(18) 0.0249(7) Uani 1 1 d . . . . .
N4 N 0.7138(2) 0.27783(17) 1.11866(19) 0.0288(7) Uani 1 1 d . . . . .
C2Z C 0.6167(5) 0.5099(4) 0.8969(3) 0.073(2) Uani 1 1 d . . . . .
H2ZA H 0.5949 0.5254 0.9441 0.110 Uiso 1 1 calc R U . . .
H2ZB H 0.5666 0.4910 0.8658 0.110 Uiso 1 1 calc R U . . .
H2ZC H 0.6427 0.5482 0.8712 0.110 Uiso 1 1 calc R U . . .
C020 C 0.6888(4) 0.4554(3) 0.9120(2) 0.0534(15) Uani 1 1 d . . . . .
H020 H 0.6607 0.4171 0.9384 0.064 Uiso 1 1 calc R U . . .
C025 C 0.7191(5) 0.4282(3) 0.8379(3) 0.075(2) Uani 1 1 d . . . . .
H02A H 0.7443 0.4653 0.8097 0.113 Uiso 1 1 calc R U . . .
H02B H 0.6674 0.4087 0.8091 0.113 Uiso 1 1 calc R U . . .
H02C H 0.7650 0.3932 0.8475 0.113 Uiso 1 1 calc R U . . .
C31 C 0.6091(3) 0.4233(3) 1.2028(2) 0.0372(11) Uani 1 1 d . . . . .
H31A H 0.6652 0.4350 1.2325 0.045 Uiso 1 1 calc R U . . .
H31B H 0.5602 0.4506 1.2225 0.045 Uiso 1 1 calc R U . . .
C32 C 0.5885(3) 0.3485(3) 1.2166(3) 0.0410(11) Uani 1 1 d . . . . .
H32A H 0.5383 0.3350 1.1810 0.049 Uiso 1 1 calc R U . . .
H32B H 0.5667 0.3445 1.2671 0.049 Uiso 1 1 calc R U . . .
C33 C 0.5141(3) 0.4249(3) 1.0521(3) 0.0479(13) Uani 1 1 d . . . . .
H33A H 0.5146 0.4408 1.0007 0.072 Uiso 1 1 calc R U . . .
H33B H 0.4631 0.4451 1.0758 0.072 Uiso 1 1 calc R U . . .
H33C H 0.5084 0.3755 1.0525 0.072 Uiso 1 1 calc R U . . .
C34 C 0.6293(3) 0.5450(2) 1.1084(3) 0.0403(11) Uani 1 1 d . . . . .
H34A H 0.6706 0.5588 1.1502 0.060 Uiso 1 1 calc R U . . .
H34B H 0.5694 0.5638 1.1151 0.060 Uiso 1 1 calc R U . . .
H34C H 0.6514 0.5620 1.0619 0.060 Uiso 1 1 calc R U . . .
C35 C 0.7773(3) 0.4626(2) 1.0366(2) 0.0323(10) Uani 1 1 d . . . . .
C36 C 0.7661(4) 0.4816(2) 0.9616(3) 0.0448(12) Uani 1 1 d . . . . .
C37 C 0.8280(5) 0.5276(3) 0.9335(4) 0.070(2) Uani 1 1 d . . . . .
H37 H 0.8199 0.5417 0.8832 0.084 Uiso 1 1 calc R U . . .
C38 C 0.8979(6) 0.5519(3) 0.9760(5) 0.079(2) Uani 1 1 d . . . . .
H38 H 0.9387 0.5825 0.9553 0.095 Uiso 1 1 calc R U . . .
C39 C 0.9109(4) 0.5328(3) 1.0494(4) 0.0629(16) Uani 1 1 d . . . . .
H39 H 0.9611 0.5499 1.0786 0.076 Uiso 1 1 calc R U . . .
C40 C 0.8510(3) 0.4883(2) 1.0816(3) 0.0413(11) Uani 1 1 d . . . . .
C41 C 0.8682(3) 0.4669(3) 1.1609(3) 0.0520(14) Uani 1 1 d . . . . .
H41 H 0.8126 0.4437 1.1760 0.062 Uiso 1 1 calc R U . . .
C42 C 0.9439(5) 0.4154(4) 1.1675(4) 0.085(2) Uani 1 1 d . . . . .
H42A H 0.9257 0.3744 1.1398 0.128 Uiso 1 1 calc R U . . .
H42B H 0.9571 0.4039 1.2200 0.128 Uiso 1 1 calc R U . . .
H42C H 0.9978 0.4345 1.1471 0.128 Uiso 1 1 calc R U . . .
C43 C 0.8867(4) 0.5253(4) 1.2148(4) 0.077(2) Uani 1 1 d . . . . .
H43A H 0.9420 0.5485 1.2026 0.115 Uiso 1 1 calc R U . . .
H43B H 0.8937 0.5077 1.2656 0.115 Uiso 1 1 calc R U . . .
H43C H 0.8363 0.5572 1.2107 0.115 Uiso 1 1 calc R U . . .
C44 C 0.6409(4) 0.2035(3) 1.2439(3) 0.0506(13) Uani 1 1 d . . . . .
H44A H 0.5882 0.1886 1.2127 0.076 Uiso 1 1 calc R U . . .
H44B H 0.6243 0.2088 1.2953 0.076 Uiso 1 1 calc R U . . .
H44C H 0.6887 0.1696 1.2420 0.076 Uiso 1 1 calc R U . . .
C45 C 0.7745(4) 0.3150(3) 1.2773(3) 0.0486(13) Uani 1 1 d . . . . .
H45A H 0.8193 0.2790 1.2843 0.073 Uiso 1 1 calc R U . . .
H45B H 0.7493 0.3253 1.3249 0.073 Uiso 1 1 calc R U . . .
H45C H 0.8031 0.3557 1.2584 0.073 Uiso 1 1 calc R U . . .
C46 C 0.7208(3) 0.2111(2) 1.0903(2) 0.0359(10) Uani 1 1 d . . . . .
C47 C 0.6467(4) 0.1816(2) 1.0500(2) 0.0407(11) Uani 1 1 d . . . . .
C48 C 0.6566(5) 0.1170(3) 1.0205(3) 0.0550(15) Uani 1 1 d . . . . .
H48 H 0.6075 0.0963 0.9929 0.066 Uiso 1 1 calc R U . . .
C49 C 0.7386(6) 0.0823(3) 1.0315(4) 0.068(2) Uani 1 1 d . . . . .
H49 H 0.7450 0.0385 1.0108 0.082 Uiso 1 1 calc R U . . .
C50 C 0.8084(5) 0.1111(3) 1.0714(3) 0.0621(16) Uani 1 1 d . . . . .
H50 H 0.8629 0.0864 1.0788 0.074 Uiso 1 1 calc R U . . .
C51 C 0.8036(4) 0.1751(3) 1.1016(3) 0.0502(13) Uani 1 1 d . . . . .
C52 C 0.5585(3) 0.2188(3) 1.0382(3) 0.0435(12) Uani 1 1 d . . . . .
H52 H 0.5607 0.2578 1.0737 0.052 Uiso 1 1 calc R U . . .
C53 C 0.5468(4) 0.2482(3) 0.9605(3) 0.0635(16) Uani 1 1 d . . . . .
H53A H 0.6007 0.2740 0.9498 0.095 Uiso 1 1 calc R U . . .
H53B H 0.4943 0.2782 0.9571 0.095 Uiso 1 1 calc R U . . .
H53C H 0.5379 0.2114 0.9243 0.095 Uiso 1 1 calc R U . . .
C54 C 0.4772(4) 0.1756(4) 1.0557(4) 0.0682(18) Uani 1 1 d . . . . .
H54A H 0.4683 0.1399 1.0182 0.102 Uiso 1 1 calc R U . . .
H54B H 0.4234 0.2042 1.0551 0.102 Uiso 1 1 calc R U . . .
H54C H 0.4877 0.1550 1.1050 0.102 Uiso 1 1 calc R U . . .
C55 C 0.8836(4) 0.2047(3) 1.1455(4) 0.0566(14) Uani 1 1 d . . . . .
H55 H 0.8666 0.2511 1.1615 0.068 Uiso 1 1 calc R U . . .
C56 C 0.9674(4) 0.2116(4) 1.0993(5) 0.082(2) Uani 1 1 d . . . . .
H56A H 0.9868 0.1666 1.0839 0.123 Uiso 1 1 calc R U . . .
H56B H 1.0162 0.2334 1.1295 0.123 Uiso 1 1 calc R U . . .
H56C H 0.9521 0.2392 1.0551 0.123 Uiso 1 1 calc R U . . .
C57 C 0.9079(5) 0.1634(4) 1.2160(4) 0.085(2) Uani 1 1 d . . . . .
H57A H 0.8559 0.1615 1.2467 0.128 Uiso 1 1 calc R U . . .
H57B H 0.9585 0.1849 1.2443 0.128 Uiso 1 1 calc R U . . .
H57C H 0.9248 0.1174 1.2022 0.128 Uiso 1 1 calc R U . . .
Be2 Be 0.7410(4) 0.3379(3) 1.0640(3) 0.0267(11) Uani 1 1 d . . . . .

loop_
_atom_site_aniso_label
_atom_site_aniso_U_11
_atom_site_aniso_U_22
_atom_site_aniso_U_33
_atom_site_aniso_U_23
_atom_site_aniso_U_13
_atom_site_aniso_U_12
K1 0.0451(6) 0.0601(7) 0.0454(6) -0.0072(5) 0.0161(5) 0.0075(5)
O1 0.071(3) 0.046(2) 0.080(3) 0.017(2) 0.024(2) 0.005(2)
O2 0.0394(19) 0.063(2) 0.066(2) 0.0184(19) 0.0104(18) -0.0005(17)
O3 0.040(2) 0.042(2) 0.121(4) 0.002(2) 0.002(2) -0.0050(16)
O4 0.056(2) 0.089(3) 0.054(2) 0.022(2) 0.008(2) 0.019(2)
O5 0.046(2) 0.060(2) 0.078(3) -0.002(2) 0.018(2) 0.0118(19)
O6 0.085(3) 0.052(2) 0.059(2) 0.0115(19) 0.027(2) 0.015(2)
O7 0.068(3) 0.076(3) 0.073(3) -0.020(2) 0.009(2) 0.003(2)
O8 0.063(3) 0.058(2) 0.076(3) 0.016(2) 0.015(2) 0.021(2)
C58 0.051(3) 0.059(4) 0.080(4) 0.009(3) 0.017(3) -0.019(3)
C59 0.043(3) 0.064(4) 0.064(4) 0.014(3) 0.016(3) 0.001(3)
C60 0.055(4) 0.045(3) 0.168(7) 0.036(4) 0.021(4) 0.007(3)
C61 0.059(4) 0.035(3) 0.204(8) -0.019(4) 0.020(5) -0.001(3)
C62 0.054(4) 0.081(5) 0.103(5) -0.034(4) 0.007(4) -0.016(3)
C63 0.058(4) 0.152(8) 0.047(3) -0.014(4) 0.000(3) -0.025(5)
C64 0.073(5) 0.124(7) 0.093(5) 0.074(5) 0.018(4) 0.031(5)
C65 0.081(5) 0.108(6) 0.091(5) 0.069(5) 0.021(4) 0.003(4)
C66 0.055(3) 0.078(5) 0.064(4) 0.001(3) -0.002(3) 0.021(3)
C67 0.079(5) 0.075(5) 0.068(4) 0.024(4) 0.013(4) 0.043(4)
C68 0.102(6) 0.044(4) 0.108(6) -0.006(4) 0.028(5) -0.004(4)
C69 0.091(5) 0.057(4) 0.092(5) -0.029(4) 0.012(4) 0.002(4)
C70 0.100(6) 0.100(6) 0.063(4) -0.010(4) -0.012(4) 0.021(5)
C71 0.109(6) 0.083(5) 0.056(4) 0.018(4) 0.018(4) 0.035(5)
C72 0.076(5) 0.054(4) 0.115(6) 0.031(4) 0.035(4) 0.007(3)
C73 0.052(4) 0.061(4) 0.123(6) 0.022(4) 0.043(4) 0.005(3)
K2 0.0670(8) 0.0616(8) 0.0543(7) -0.0117(6) 0.0311(6) -0.0203(6)
O13 0.052(2) 0.063(2) 0.070(3) 0.005(2) -0.004(2) -0.010(2)
O14 0.056(2) 0.070(3) 0.086(3) -0.035(2) 0.017(2) -0.009(2)
O15 0.048(2) 0.091(3) 0.086(3) 0.007(3) 0.006(2) -0.004(2)
O16 0.075(3) 0.051(2) 0.072(3) -0.010(2) 0.022(2) -0.017(2)
C82 0.051(4) 0.076(5) 0.141(8) -0.016(5) 0.007(4) 0.009(3)
C83 0.051(4) 0.069(4) 0.149(8) -0.032(5) 0.037(4) -0.007(3)
C84 0.092(6) 0.151(9) 0.057(4) -0.036(5) 0.006(4) 0.002(6)
C85 0.081(6) 0.193(11) 0.069(5) -0.030(6) -0.018(4) 0.016(6)
C86 0.068(5) 0.133(8) 0.104(7) 0.054(6) -0.012(5) -0.021(5)
C87 0.128(8) 0.053(4) 0.142(9) 0.039(5) 0.014(7) -0.001(5)
C88 0.082(5) 0.063(4) 0.069(4) -0.011(3) 0.022(4) -0.035(4)
C89 0.071(4) 0.100(6) 0.070(4) -0.001(4) -0.012(4) -0.045(4)
O9 0.043(2) 0.039(2) 0.065(3) 0.0020(19) 0.020(2) -0.0052(19)
O10 0.067(4) 0.041(3) 0.086(3) -0.004(3) 0.005(3) -0.009(2)
O11 0.051(3) 0.111(4) 0.042(2) 0.001(3) 0.003(2) -0.007(3)
O12 0.045(3) 0.122(6) 0.137(6) 0.053(5) 0.009(4) 0.017(3)
C74 0.034(3) 0.053(3) 0.045(3) 0.006(3) 0.010(2) -0.005(3)
C75 0.053(4) 0.051(4) 0.081(5) 0.006(4) -0.005(4) 0.009(3)
C76 0.069(4) 0.077(5) 0.074(5) -0.021(4) 0.023(4) 0.004(4)
C77 0.064(4) 0.088(5) 0.067(4) -0.042(4) 0.013(4) -0.021(4)
C78 0.064(4) 0.150(7) 0.053(4) 0.018(5) -0.012(4) -0.012(5)
C79 0.043(4) 0.154(8) 0.083(6) 0.037(6) -0.015(5) 0.012(5)
C80 0.060(4) 0.083(5) 0.160(7) 0.070(5) 0.015(5) 0.021(4)
C81 0.073(5) 0.036(3) 0.123(6) 0.023(4) 0.035(4) -0.005(3)
O9A 0.041(9) 0.079(11) 0.122(12) 0.036(11) 0.004(10) 0.013(9)
O10A 0.062(8) 0.062(8) 0.084(8) -0.004(7) 0.007(7) -0.001(7)
O11A 0.074(8) 0.089(9) 0.070(8) -0.010(8) 0.007(8) 0.004(8)
O12A 0.040(8) 0.120(10) 0.055(9) -0.001(9) -0.003(8) -0.006(9)
C74A 0.063(9) 0.064(9) 0.114(10) 0.023(9) 0.019(9) 0.001(9)
C75A 0.058(10) 0.053(9) 0.090(10) 0.007(9) 0.015(10) -0.003(9)
C76A 0.059(9) 0.061(9) 0.076(10) 0.001(9) 0.013(9) -0.003(9)
C77A 0.059(9) 0.057(9) 0.069(9) -0.007(9) 0.019(9) 0.003(9)
C78A 0.069(9) 0.102(9) 0.059(9) -0.010(9) 0.008(8) -0.007(9)
C79A 0.065(9) 0.113(10) 0.055(10) -0.012(10) -0.001(10) -0.012(10)
C80A 0.039(9) 0.130(10) 0.079(10) 0.021(10) -0.012(10) 0.002(10)
C81A 0.038(10) 0.122(12) 0.112(12) 0.036(11) -0.007(11) 0.009(11)
Cl1 0.0492(6) 0.0282(5) 0.0376(5) -0.0001(4) 0.0182(5) -0.0048(5)
Si1 0.0422(7) 0.0463(8) 0.0246(6) -0.0107(5) -0.0022(5) 0.0125(6)
Si2 0.0267(6) 0.0390(7) 0.0243(5) 0.0063(5) 0.0029(5) -0.0034(5)
N1 0.0278(17) 0.0320(18) 0.0266(16) -0.0058(15) -0.0027(14) 0.0027(15)
N2 0.0257(16) 0.0297(18) 0.0200(15) -0.0009(13) 0.0006(13) 0.0014(14)
C1 0.048(3) 0.071(4) 0.022(2) -0.003(2) 0.010(2) 0.012(3)
C2 0.045(3) 0.057(3) 0.024(2) 0.010(2) 0.010(2) -0.004(2)
C3 0.059(3) 0.062(3) 0.039(3) -0.015(2) -0.012(2) 0.017(3)
C4 0.072(4) 0.060(4) 0.037(3) -0.020(3) 0.000(3) 0.027(3)
C5 0.042(2) 0.026(2) 0.035(2) -0.0120(18) 0.0062(19) -0.0043(19)
C6 0.047(3) 0.029(2) 0.036(2) -0.0037(18) 0.006(2) 0.006(2)
C7 0.051(3) 0.033(2) 0.056(3) 0.002(2) 0.005(2) 0.006(2)
C8 0.066(4) 0.029(3) 0.079(4) 0.000(2) 0.011(3) 0.002(3)
C9 0.062(4) 0.038(3) 0.077(4) -0.015(3) 0.014(3) -0.025(3)
C10 0.044(3) 0.038(3) 0.054(3) -0.016(2) 0.001(2) -0.006(2)
C11 0.037(2) 0.036(2) 0.036(2) 0.0064(19) -0.001(2) 0.003(2)
C12 0.056(3) 0.065(4) 0.045(3) -0.013(3) 0.009(3) -0.015(3)
C13 0.048(3) 0.072(4) 0.054(3) -0.006(3) 0.010(3) 0.003(3)
C14 0.042(3) 0.047(3) 0.088(4) -0.021(3) -0.007(3) -0.010(2)
C15 0.038(3) 0.081(5) 0.119(6) -0.021(4) 0.006(3) -0.017(3)
C16 0.073(4) 0.074(5) 0.104(6) -0.030(4) -0.031(4) -0.007(4)
C17 0.031(2) 0.0194(18) 0.0260(18) 0.0023(15) 0.0052(16) -0.0045(16)
C18 0.031(2) 0.027(2) 0.029(2) 0.0017(16) 0.0047(17) -0.0026(17)
C19 0.034(2) 0.027(2) 0.043(2) 0.0046(19) 0.0043(19) 0.0028(18)
C20 0.044(3) 0.032(2) 0.039(2) -0.0076(19) 0.008(2) 0.001(2)
C21 0.048(3) 0.032(2) 0.030(2) -0.0063(17) 0.0051(19) 0.002(2)
C22 0.035(2) 0.0230(19) 0.0270(19) -0.0042(15) 0.0054(17) -0.0046(17)
C23 0.025(2) 0.049(3) 0.034(2) 0.000(2) -0.0030(18) 0.0056(19)
C24 0.042(3) 0.066(3) 0.046(3) 0.017(3) -0.001(2) 0.004(3)
C25 0.047(3) 0.054(3) 0.055(3) -0.008(2) -0.014(3) 0.003(2)
C26 0.041(2) 0.034(2) 0.0246(19) -0.0021(16) -0.0013(18) 0.0004(19)
C27 0.053(3) 0.040(2) 0.030(2) 0.0021(19) -0.005(2) -0.003(2)
C28 0.047(3) 0.053(3) 0.031(2) 0.003(2) -0.002(2) -0.007(2)
C29 0.030(2) 0.053(3) 0.039(2) 0.008(2) 0.0053(19) 0.000(2)
C30 0.040(3) 0.044(3) 0.042(3) 0.012(2) 0.006(2) -0.012(2)
Be1 0.023(2) 0.033(3) 0.024(2) 0.000(2) 0.005(2) 0.000(2)
Cl2 0.0428(6) 0.0325(6) 0.0420(6) -0.0010(5) 0.0203(5) 0.0026(5)
Si3 0.0274(6) 0.0324(6) 0.0243(5) -0.0021(5) 0.0012(5) 0.0056(5)
Si4 0.0464(7) 0.0318(6) 0.0253(6) 0.0032(5) 0.0067(5) -0.0033(6)
N3 0.0255(16) 0.0247(17) 0.0245(16) 0.0001(13) 0.0022(14) 0.0020(14)
N4 0.0311(18) 0.0258(18) 0.0298(17) 0.0007(14) 0.0053(15) 0.0013(15)
C2Z 0.110(5) 0.080(4) 0.030(2) 0.007(3) 0.004(3) 0.051(4)
C020 0.082(4) 0.055(3) 0.023(2) 0.007(2) 0.002(2) 0.028(3)
C025 0.123(6) 0.072(4) 0.032(3) 0.001(3) 0.010(3) 0.050(4)
C31 0.041(3) 0.041(3) 0.030(2) -0.0012(19) 0.009(2) 0.008(2)
C32 0.045(3) 0.050(3) 0.030(2) 0.000(2) 0.017(2) 0.003(2)
C33 0.035(3) 0.063(3) 0.045(3) 0.001(2) -0.003(2) 0.008(2)
C34 0.046(3) 0.034(2) 0.041(3) -0.001(2) 0.003(2) 0.007(2)
C35 0.038(2) 0.025(2) 0.036(2) 0.0068(17) 0.0137(19) 0.0066(18)
C36 0.068(3) 0.034(2) 0.035(2) 0.0087(19) 0.020(2) 0.019(2)
C37 0.107(6) 0.043(3) 0.065(4) 0.023(3) 0.048(4) 0.016(4)
C38 0.100(5) 0.036(3) 0.108(6) 0.010(3) 0.066(5) -0.013(3)
C39 0.062(4) 0.037(3) 0.094(5) -0.002(3) 0.034(3) -0.012(3)
C40 0.036(2) 0.030(2) 0.060(3) -0.001(2) 0.012(2) -0.0048(19)
C41 0.035(3) 0.063(4) 0.057(3) 0.003(3) -0.008(2) -0.015(2)
C42 0.068(4) 0.092(5) 0.092(5) 0.009(4) -0.021(4) 0.008(4)
C43 0.059(4) 0.099(5) 0.072(4) -0.009(4) 0.006(3) -0.030(4)
C44 0.073(4) 0.040(3) 0.041(3) 0.008(2) 0.016(3) -0.008(3)
C45 0.067(3) 0.042(3) 0.035(2) 0.005(2) -0.003(2) -0.002(3)
C46 0.046(3) 0.031(2) 0.033(2) 0.0056(18) 0.014(2) -0.002(2)
C47 0.066(3) 0.026(2) 0.031(2) 0.0005(18) 0.016(2) -0.008(2)
C48 0.092(4) 0.033(3) 0.041(3) -0.003(2) 0.014(3) -0.015(3)
C49 0.123(6) 0.025(3) 0.061(4) -0.004(2) 0.032(4) 0.011(3)
C50 0.087(4) 0.036(3) 0.064(4) -0.001(3) 0.011(3) 0.016(3)
C51 0.073(4) 0.032(2) 0.047(3) 0.007(2) 0.020(3) 0.014(3)
C52 0.049(3) 0.047(3) 0.035(2) -0.008(2) 0.006(2) -0.017(2)
C53 0.068(4) 0.071(4) 0.052(3) 0.009(3) 0.002(3) -0.002(3)
C54 0.065(4) 0.079(4) 0.061(4) -0.009(3) 0.009(3) -0.029(4)
C55 0.043(3) 0.049(3) 0.078(4) 0.011(3) 0.008(3) 0.015(2)
C56 0.054(4) 0.087(5) 0.107(6) 0.008(4) 0.020(4) 0.027(4)
C57 0.091(5) 0.066(4) 0.095(5) 0.031(4) -0.019(4) 0.012(4)
Be2 0.024(2) 0.032(3) 0.024(2) 0.002(2) 0.002(2) 0.001(2)

loop_
_atom_type_symbol
_atom_type_description
_atom_type_scat_dispersion_real
_atom_type_scat_dispersion_imag
_atom_type_scat_source
C C 0.0033 0.0016 'International Tables Vol C Tables 4.2.6.8 and 6.1.1.4'
H H 0.0000 0.0000 'International Tables Vol C Tables 4.2.6.8 and 6.1.1.4'
Be Be 0.0005 0.0002 'International Tables Vol C Tables 4.2.6.8 and 6.1.1.4'
Cl Cl 0.1484 0.1585 'International Tables Vol C Tables 4.2.6.8 and 6.1.1.4'
K K 0.2009 0.2494 'International Tables Vol C Tables 4.2.6.8 and 6.1.1.4'
N N 0.0061 0.0033 'International Tables Vol C Tables 4.2.6.8 and 6.1.1.4'
O O 0.0106 0.0060 'International Tables Vol C Tables 4.2.6.8 and 6.1.1.4'
Si Si 0.0817 0.0704 'International Tables Vol C Tables 4.2.6.8 and 6.1.1.4'

loop_
_geom_angle_atom_site_label_1
_geom_angle_atom_site_label_2
_geom_angle_atom_site_label_3
_geom_angle
_geom_angle_site_symmetry_1
_geom_angle_site_symmetry_3
_geom_angle_publ_flag
O1 K1 C64 42.62(15) . . ?
O2 K1 O1 60.61(11) . . ?
O2 K1 C64 88.38(15) . . ?
O3 K1 O1 92.22(14) . . ?
O3 K1 O2 60.51(12) . . ?
O3 K1 O4 61.40(15) . . ?
O3 K1 O5 83.64(12) . . ?
O3 K1 O6 131.68(14) . . ?
O3 K1 O7 159.16(15) . . ?
O3 K1 O8 100.77(15) . . ?
O3 K1 C64 78.5(2) . . ?
O4 K1 O1 61.28(13) . . ?
O4 K1 O2 91.07(12) . . ?
O4 K1 O7 137.53(15) . . ?
O4 K1 O8 136.37(14) . . ?
O4 K1 C64 21.95(17) . . ?
O5 K1 O1 133.57(14) . . ?
O5 K1 O2 143.39(13) . . ?
O5 K1 O4 76.69(13) . . ?
O5 K1 O7 92.44(13) . . ?
O5 K1 O8 61.24(13) . . ?
O5 K1 C64 91.68(15) . . ?
O6 K1 O1 89.70(13) . . ?
O6 K1 O2 149.81(13) . . ?
O6 K1 O4 77.84(14) . . ?
O6 K1 O5 61.46(14) . . ?
O6 K1 O7 61.30(14) . . ?
O6 K1 O8 90.97(12) . . ?
O6 K1 C64 70.85(17) . . ?
O7 K1 O1 105.04(15) . . ?
O7 K1 O2 118.17(13) . . ?
O7 K1 O8 59.94(14) . . ?
O7 K1 C64 122.2(2) . . ?
O8 K1 O1 161.89(15) . . ?
O8 K1 O2 115.40(12) . . ?
O8 K1 C64 152.62(15) . . ?
C58 O1 K1 110.2(3) . . ?
C58 O1 C65 115.0(5) . . ?
C65 O1 K1 116.4(4) . . ?
C59 O2 K1 118.7(3) . . ?
C59 O2 C60 113.5(5) . . ?
C60 O2 K1 109.4(3) . . ?
C61 O3 K1 121.6(4) . . ?
C62 O3 K1 110.6(4) . . ?
C62 O3 C61 113.8(6) . . ?
C63 O4 K1 116.3(4) . . ?
C64 O4 K1 110.2(4) . . ?
C64 O4 C63 115.5(6) . . ?
C66 O5 K1 110.5(4) . . ?
C73 O5 K1 119.4(4) . . ?
C73 O5 C66 113.2(4) . . ?
C67 O6 K1 119.1(4) . . ?
C67 O6 C68 115.4(6) . . ?
C68 O6 K1 107.9(4) . . ?
C69 O7 K1 118.1(4) . . ?
C69 O7 C70 114.0(6) . . ?
C70 O7 K1 111.9(4) . . ?
C71 O8 K1 117.6(4) . . ?
C71 O8 C72 115.6(6) . . ?
C72 O8 K1 106.6(4) . . ?
O1 C58 H58A 108.7 . . ?
O1 C58 H58B 108.7 . . ?
O1 C58 C59 114.4(5) . . ?
H58A C58 H58B 107.6 . . ?
C59 C58 H58A 108.7 . . ?
C59 C58 H58B 108.7 . . ?
O2 C59 C58 108.8(5) . . ?
O2 C59 H59A 109.9 . . ?
O2 C59 H59B 109.9 . . ?
C58 C59 H59A 109.9 . . ?
C58 C59 H59B 109.9 . . ?
H59A C59 H59B 108.3 . . ?
O2 C60 H60A 108.9 . . ?
O2 C60 H60B 108.9 . . ?
O2 C60 C61 113.3(5) . . ?
H60A C60 H60B 107.7 . . ?
C61 C60 H60A 108.9 . . ?
C61 C60 H60B 108.9 . . ?
O3 C61 C60 110.4(7) . . ?
O3 C61 H61A 109.6 . . ?
O3 C61 H61B 109.6 . . ?
C60 C61 H61A 109.6 . . ?
C60 C61 H61B 109.6 . . ?
H61A C61 H61B 108.1 . . ?
O3 C62 H62A 109.2 . . ?
O3 C62 H62B 109.2 . . ?
O3 C62 C63 112.1(5) . . ?
H62A C62 H62B 107.9 . . ?
C63 C62 H62A 109.2 . . ?
C63 C62 H62B 109.2 . . ?
O4 C63 C62 106.7(5) . . ?
O4 C63 H63A 110.4 . . ?
O4 C63 H63B 110.4 . . ?
C62 C63 H63A 110.4 . . ?
C62 C63 H63B 110.4 . . ?
H63A C63 H63B 108.6 . . ?
K1 C64 H64A 156.6 . . ?
K1 C64 H64B 85.1 . . ?
O4 C64 K1 47.9(3) . . ?
O4 C64 H64A 108.8 . . ?
O4 C64 H64B 108.8 . . ?
O4 C64 C65 113.9(5) . . ?
H64A C64 H64B 107.7 . . ?
C65 C64 K1 84.4(4) . . ?
C65 C64 H64A 108.8 . . ?
C65 C64 H64B 108.8 . . ?
O1 C65 C64 111.2(6) . . ?
O1 C65 H65A 109.4 . . ?
O1 C65 H65B 109.4 . . ?
C64 C65 H65A 109.4 . . ?
C64 C65 H65B 109.4 . . ?
H65A C65 H65B 108.0 . . ?
O5 C66 H66A 109.4 . . ?
O5 C66 H66B 109.4 . . ?
O5 C66 C67 111.0(5) . . ?
H66A C66 H66B 108.0 . . ?
C67 C66 H66A 109.4 . . ?
C67 C66 H66B 109.4 . . ?
O6 C67 C66 110.0(6) . . ?
O6 C67 H67A 109.7 . . ?
O6 C67 H67B 109.7 . . ?
C66 C67 H67A 109.7 . . ?
C66 C67 H67B 109.7 . . ?
H67A C67 H67B 108.2 . . ?
O6 C68 H68A 108.7 . . ?
O6 C68 H68B 108.7 . . ?
O6 C68 C69 114.3(6) . . ?
H68A C68 H68B 107.6 . . ?
C69 C68 H68A 108.7 . . ?
C69 C68 H68B 108.7 . . ?
O7 C69 C68 108.1(6) . . ?
O7 C69 H69A 110.1 . . ?
O7 C69 H69B 110.1 . . ?
C68 C69 H69A 110.1 . . ?
C68 C69 H69B 110.1 . . ?
H69A C69 H69B 108.4 . . ?
O7 C70 H70A 109.2 . . ?
O7 C70 H70B 109.2 . . ?
O7 C70 C71 112.1(6) . . ?
H70A C70 H70B 107.9 . . ?
C71 C70 H70A 109.2 . . ?
C71 C70 H70B 109.2 . . ?
O8 C71 C70 107.6(6) . . ?
O8 C71 H71A 110.2 . . ?
O8 C71 H71B 110.2 . . ?
C70 C71 H71A 110.2 . . ?
C70 C71 H71B 110.2 . . ?
H71A C71 H71B 108.5 . . ?
O8 C72 H72A 108.5 . . ?
O8 C72 H72B 108.5 . . ?
O8 C72 C73 114.9(5) . . ?
H72A C72 H72B 107.5 . . ?
C73 C72 H72A 108.5 . . ?
C73 C72 H72B 108.5 . . ?
O5 C73 C72 107.6(5) . . ?
O5 C73 H73A 110.2 . . ?
O5 C73 H73B 110.2 . . ?
C72 C73 H73A 110.2 . . ?
C72 C73 H73B 110.2 . . ?
H73A C73 H73B 108.5 . . ?
O13 K2 O9 143.95(14) . . ?
O13 K2 O11 82.97(14) . . ?
O13 K2 O12A 74.2(6) . . ?
O14 K2 O13 61.66(13) . . ?
O14 K2 O16 91.72(14) . . ?
O14 K2 O9 114.93(14) . . ?
O14 K2 O10 152.73(17) . . ?
O14 K2 O11 144.47(15) . . ?
O14 K2 O12A 130.2(7) . . ?
O16 K2 O13 61.36(14) . . ?
O16 K2 O9 149.38(14) . . ?
O16 K2 O10 88.92(15) . . ?
O16 K2 O11 72.63(15) . . ?
O16 K2 O12A 86.1(8) . . ?
O10 K2 O13 139.43(15) . . ?
O10 K2 O9 60.47(14) . . ?
O10 K2 O11 60.89(16) . . ?
O11 K2 O9 91.20(16) . . ?
O9A K2 O13 85.9(8) . . ?
O9A K2 O14 94.8(9) . . ?
O9A K2 O16 138.1(7) . . ?
O9A K2 O12A 58.6(11) . . ?
O10A K2 O13 170.1(6) . . ?
O10A K2 O14 125.1(6) . . ?
O10A K2 O16 122.5(6) . . ?
O10A K2 O9A 86.2(10) . . ?
O10A K2 O12A 96.6(9) . . ?
O10A K2 C74A 66.2(7) . . ?
O11A K2 O13 114.9(8) . . ?
O11A K2 O14 165.7(7) . . ?
O11A K2 O16 75.2(8) . . ?
O11A K2 O9A 98.8(11) . . ?
O11A K2 O10A 60.6(10) . . ?
O11A K2 O12A 55.9(10) . . ?
O11A K2 C74A 106.2(12) . . ?
C74A K2 O13 108.8(6) . . ?
C74A K2 O14 87.8(9) . . ?
C74A K2 O16 168.7(6) . . ?
C74A K2 O9A 30.9(4) . . ?
C74A K2 O12A 85.5(11) . . ?
C75A K2 O13 141.0(8) . . ?
C75A K2 O14 113.4(15) . . ?
C75A K2 O16 152.0(10) . . ?
C75A K2 O9A 55.2(12) . . ?
C75A K2 O10A 32.2(4) . . ?
C75A K2 O11A 78.3(15) . . ?
C75A K2 O12A 86.6(18) . . ?
C75A K2 C74A 34.6(5) . . ?
C82 O13 K2 119.0(4) . . ?
C82 O13 C89 111.9(5) . . ?
C89 O13 K2 110.8(4) . . ?
C83 O14 K2 109.3(4) . . ?
C84 O14 K2 120.2(4) . . ?
C84 O14 C83 114.3(6) . . ?
C85 O15 K2 108.8(5) . . ?
C86 O15 K2 117.5(4) . . ?
C86 O15 C85 115.1(7) . . ?
C87 O16 K2 107.8(4) . . ?
C88 O16 K2 120.0(4) . . ?
C88 O16 C87 114.1(6) . . ?
O13 C82 H82A 110.2 . . ?
O13 C82 H82B 110.2 . . ?
O13 C82 C83 107.7(6) . . ?
H82A C82 H82B 108.5 . . ?
C83 C82 H82A 110.2 . . ?
C83 C82 H82B 110.2 . . ?
O14 C83 C82 115.6(6) . . ?
O14 C83 H83A 108.4 . . ?
O14 C83 H83B 108.4 . . ?
C82 C83 H83A 108.4 . . ?
C82 C83 H83B 108.4 . . ?
H83A C83 H83B 107.4 . . ?
O14 C84 H84A 109.6 . . ?
O14 C84 H84B 109.6 . . ?
O14 C84 C85 110.5(7) . . ?
H84A C84 H84B 108.1 . . ?
C85 C84 H84A 109.6 . . ?
C85 C84 H84B 109.6 . . ?
O15 C85 C84 115.3(6) . . ?
O15 C85 H85A 108.4 . . ?
O15 C85 H85B 108.4 . . ?
C84 C85 H85A 108.4 . . ?
C84 C85 H85B 108.4 . . ?
H85A C85 H85B 107.5 . . ?
O15 C86 H86A 110.1 . . ?
O15 C86 H86B 110.1 . . ?
O15 C86 C87 107.8(7) . . ?
H86A C86 H86B 108.5 . . ?
C87 C86 H86A 110.1 . . ?
C87 C86 H86B 110.1 . . ?
O16 C87 C86 115.1(7) . . ?
O16 C87 H87A 108.5 . . ?
O16 C87 H87B 108.5 . . ?
C86 C87 H87A 108.5 . . ?
C86 C87 H87B 108.5 . . ?
H87A C87 H87B 107.5 . . ?
O16 C88 H88A 110.3 . . ?
O16 C88 H88B 110.3 . . ?
O16 C88 C89 107.1(5) . . ?
H88A C88 H88B 108.5 . . ?
C89 C88 H88A 110.3 . . ?
C89 C88 H88B 110.3 . . ?
K2 C89 H89A 155.7 . . ?
K2 C89 H89B 86.9 . . ?
O13 C89 K2 47.0(3) . . ?
O13 C89 C88 113.4(5) . . ?
O13 C89 H89A 108.9 . . ?
O13 C89 H89B 108.9 . . ?
C88 C89 K2 83.3(4) . . ?
C88 C89 H89A 108.9 . . ?
C88 C89 H89B 108.9 . . ?
H89A C89 H89B 107.7 . . ?
C74 O9 K2 117.3(3) . . ?
C74 O9 C81 112.7(5) . . ?
C81 O9 K2 109.9(4) . . ?
C75 O10 K2 113.1(4) . . ?
C76 O10 K2 119.8(4) . . ?
C76 O10 C75 113.1(7) . . ?
C77 O11 K2 107.1(4) . . ?
C78 O11 K2 119.7(5) . . ?
C78 O11 C77 114.4(7) . . ?
C79 O12 K2 107.8(5) . . ?
C80 O12 K2 118.3(5) . . ?
C80 O12 C79 118.2(9) . . ?
O9 C74 H74A 110.5 . . ?
O9 C74 H74B 110.5 . . ?
O9 C74 C75 106.3(5) . . ?
H74A C74 H74B 108.7 . . ?
C75 C74 H74A 110.5 . . ?
C75 C74 H74B 110.5 . . ?
O10 C75 C74 111.2(5) . . ?
O10 C75 H75A 109.4 . . ?
O10 C75 H75B 109.4 . . ?
C74 C75 H75A 109.4 . . ?
C74 C75 H75B 109.4 . . ?
H75A C75 H75B 108.0 . . ?
O10 C76 H76A 109.8 . . ?
O10 C76 H76B 109.8 . . ?
O10 C76 C77 109.2(5) . . ?
H76A C76 H76B 108.3 . . ?
C77 C76 H76A 109.8 . . ?
C77 C76 H76B 109.8 . . ?
O11 C77 C76 113.5(6) . . ?
O11 C77 H77A 108.9 . . ?
O11 C77 H77B 108.9 . . ?
C76 C77 H77A 108.9 . . ?
C76 C77 H77B 108.9 . . ?
H77A C77 H77B 107.7 . . ?
O11 C78 H78A 110.6 . . ?
O11 C78 H78B 110.6 . . ?
O11 C78 C79 105.5(8) . . ?
H78A C78 H78B 108.8 . . ?
C79 C78 H78A 110.6 . . ?
C79 C78 H78B 110.6 . . ?
K2 C79 H79A 86.0 . . ?
K2 C79 H79B 157.6 . . ?
O12 C79 K2 49.8(4) . . ?
O12 C79 C78 116.9(9) . . ?
O12 C79 H79A 108.1 . . ?
O12 C79 H79B 108.1 . . ?
C78 C79 K2 83.7(5) . . ?
C78 C79 H79A 108.1 . . ?
C78 C79 H79B 108.1 . . ?
H79A C79 H79B 107.3 . . ?
O12 C80 H80A 109.2 . . ?
O12 C80 H80B 109.2 . . ?
O12 C80 C81 111.9(7) . . ?
H80A C80 H80B 107.9 . . ?
C81 C80 H80A 109.2 . . ?
C81 C80 H80B 109.2 . . ?
O9 C81 C80 113.2(6) . . ?
O9 C81 H81A 108.9 . . ?
O9 C81 H81B 108.9 . . ?
C80 C81 H81A 108.9 . . ?
C80 C81 H81B 108.9 . . ?
H81A C81 H81B 107.8 . . ?
C74A O9A K2 74(2) . . ?
C74A O9A C81A 172(5) . . ?
C81A O9A K2 107(3) . . ?
C75A O10A K2 61(2) . . ?
C75A O10A C76A 114(4) . . ?
C76A O10A K2 120(3) . . ?
C77A O11A K2 96(3) . . ?
C77A O11A C78A 109(4) . . ?
C78A O11A K2 123(3) . . ?
C79A O12A K2 110(3) . . ?
C80A O12A K2 130(3) . . ?
C80A O12A C79A 110(4) . . ?
K2 C74A H74C 170.9 . . ?
K2 C74A H74D 74.6 . . ?
O9A C74A K2 75(2) . . ?
O9A C74A H74C 110.7 . . ?
O9A C74A H74D 110.7 . . ?
O9A C74A C75A 105(3) . . ?
H74C C74A H74D 108.8 . . ?
C75A C74A K2 60(2) . . ?
C75A C74A H74C 110.7 . . ?
C75A C74A H74D 110.7 . . ?
K2 C75A H75C 169.0 . . ?
K2 C75A H75D 65.8 . . ?
O10A C75A K2 87(2) . . ?
O10A C75A C74A 163(6) . . ?
O10A C75A H75C 95.3 . . ?
O10A C75A H75D 95.3 . . ?
C74A C75A K2 85(3) . . ?
C74A C75A H75C 95.3 . . ?
C74A C75A H75D 95.3 . . ?
H75C C75A H75D 103.3 . . ?
O10A C76A H76C 114.7 . . ?
O10A C76A H76D 114.7 . . ?
O10A C76A C77A 84(4) . . ?
H76C C76A H76D 111.8 . . ?
C77A C76A H76C 114.7 . . ?
C77A C76A H76D 114.7 . . ?
K2 C77A H77C 63.3 . . ?
K2 C77A H77D 154.7 . . ?
O11A C77A K2 57(3) . . ?
O11A C77A C76A 108(4) . . ?
O11A C77A H77C 110.2 . . ?
O11A C77A H77D 110.2 . . ?
C76A C77A K2 95(3) . . ?
C76A C77A H77C 110.2 . . ?
C76A C77A H77D 110.2 . . ?
H77C C77A H77D 108.5 . . ?
O11A C78A H78C 114.1 . . ?
O11A C78A H78D 114.1 . . ?
O11A C78A C79A 87(3) . . ?
H78C C78A H78D 111.3 . . ?
C79A C78A H78C 114.1 . . ?
C79A C78A H78D 114.1 . . ?
K2 C79A H79C 84.1 . . ?
K2 C79A H79D 158.2 . . ?
O12A C79A K2 48(2) . . ?
O12A C79A C78A 107(4) . . ?
O12A C79A H79C 110.2 . . ?
O12A C79A H79D 110.2 . . ?
C78A C79A K2 80(2) . . ?
C78A C79A H79C 110.2 . . ?
C78A C79A H79D 110.2 . . ?
H79C C79A H79D 108.5 . . ?
O12A C80A H80C 113.6 . . ?
O12A C80A H80D 113.6 . . ?
O12A C80A C81A 90(4) . . ?
H80C C80A H80D 110.9 . . ?
C81A C80A H80C 113.6 . . ?
C81A C80A H80D 113.6 . . ?
K2 C81A H81C 78.8 . . ?
K2 C81A H81D 154.0 . . ?
O9A C81A K2 49(2) . . ?
O9A C81A C80A 125(5) . . ?
O9A C81A H81C 106.1 . . ?
O9A C81A H81D 106.1 . . ?
C80A C81A K2 97(3) . . ?
C80A C81A H81C 106.1 . . ?
C80A C81A H81D 106.1 . . ?
H81C C81A H81D 106.3 . . ?
N1 Si1 C1 113.4(2) . . ?
N1 Si1 C3 112.8(2) . . ?
N1 Si1 C4 110.3(2) . . ?
C1 Si1 C4 106.2(3) . . ?
C3 Si1 C1 105.8(3) . . ?
C3 Si1 C4 108.0(3) . . ?
N2 Si2 C2 112.6(2) . . ?
N2 Si2 C29 115.03(19) . . ?
N2 Si2 C30 110.6(2) . . ?
C2 Si2 C29 104.8(2) . . ?
C2 Si2 C30 105.7(2) . . ?
C30 Si2 C29 107.5(2) . . ?
C5 N1 Si1 117.9(3) . . ?
C5 N1 Be1 116.8(3) . . ?
Be1 N1 Si1 125.1(3) . . ?
C17 N2 Si2 115.9(3) . . ?
C17 N2 Be1 116.8(3) . . ?
Be1 N2 Si2 127.1(3) . . ?
Si1 C1 H1A 108.1 . . ?
Si1 C1 H1B 108.1 . . ?
H1A C1 H1B 107.3 . . ?
C2 C1 Si1 116.8(4) . . ?
C2 C1 H1A 108.1 . . ?
C2 C1 H1B 108.1 . . ?
Si2 C2 H2A 108.0 . . ?
Si2 C2 H2B 108.0 . . ?
C1 C2 Si2 117.1(3) . . ?
C1 C2 H2A 108.0 . . ?
C1 C2 H2B 108.0 . . ?
H2A C2 H2B 107.3 . . ?
Si1 C3 H3A 109.5 . . ?
Si1 C3 H3B 109.5 . . ?
Si1 C3 H3C 109.5 . . ?
H3A C3 H3B 109.5 . . ?
H3A C3 H3C 109.5 . . ?
H3B C3 H3C 109.5 . . ?
Si1 C4 H4A 109.5 . . ?
Si1 C4 H4B 109.5 . . ?
Si1 C4 H4C 109.5 . . ?
H4A C4 H4B 109.5 . . ?
H4A C4 H4C 109.5 . . ?
H4B C4 H4C 109.5 . . ?
C6 C5 N1 119.9(4) . . ?
C6 C5 C10 118.6(4) . . ?
C10 C5 N1 121.4(4) . . ?
C5 C6 C11 121.0(4) . . ?
C7 C6 C5 119.9(5) . . ?
C7 C6 C11 119.1(4) . . ?
C6 C7 H7 119.4 . . ?
C8 C7 C6 121.3(5) . . ?
C8 C7 H7 119.4 . . ?
C7 C8 H8 120.5 . . ?
C7 C8 C9 119.0(5) . . ?
C9 C8 H8 120.5 . . ?
C8 C9 H9 118.3 . . ?
C8 C9 C10 123.3(5) . . ?
C10 C9 H9 118.3 . . ?
C5 C10 C14 121.4(5) . . ?
C9 C10 C5 117.8(5) . . ?
C9 C10 C14 120.8(5) . . ?
C6 C11 H11 107.3 . . ?
C6 C11 C13 113.5(4) . . ?
C12 C11 C6 111.6(4) . . ?
C12 C11 H11 107.3 . . ?
C12 C11 C13 109.6(4) . . ?
C13 C11 H11 107.3 . . ?
C11 C12 H12A 109.5 . . ?
C11 C12 H12B 109.5 . . ?
C11 C12 H12C 109.5 . . ?
H12A C12 H12B 109.5 . . ?
H12A C12 H12C 109.5 . . ?
H12B C12 H12C 109.5 . . ?
C11 C13 H13A 109.5 . . ?
C11 C13 H13B 109.5 . . ?
C11 C13 H13C 109.5 . . ?
H13A C13 H13B 109.5 . . ?
H13A C13 H13C 109.5 . . ?
H13B C13 H13C 109.5 . . ?
C10 C14 H14 107.5 . . ?
C10 C14 C15 111.2(6) . . ?
C10 C14 C16 112.7(5) . . ?
C15 C14 H14 107.5 . . ?
C16 C14 H14 107.5 . . ?
C16 C14 C15 110.2(5) . . ?
C14 C15 H15A 109.5 . . ?
C14 C15 H15B 109.5 . . ?
C14 C15 H15C 109.5 . . ?
H15A C15 H15B 109.5 . . ?
H15A C15 H15C 109.5 . . ?
H15B C15 H15C 109.5 . . ?
C14 C16 H16A 109.5 . . ?
C14 C16 H16B 109.5 . . ?
C14 C16 H16C 109.5 . . ?
H16A C16 H16B 109.5 . . ?
H16A C16 H16C 109.5 . . ?
H16B C16 H16C 109.5 . . ?
C18 C17 N2 119.9(3) . . ?
C22 C17 N2 120.9(4) . . ?
C22 C17 C18 119.2(4) . . ?
C17 C18 C23 120.4(4) . . ?
C19 C18 C17 118.8(4) . . ?
C19 C18 C23 120.7(4) . . ?
C18 C19 H19 119.2 . . ?
C20 C19 C18 121.5(4) . . ?
C20 C19 H19 119.2 . . ?
C19 C20 H20 120.1 . . ?
C21 C20 C19 119.8(4) . . ?
C21 C20 H20 120.1 . . ?
C20 C21 H21 119.3 . . ?
C20 C21 C22 121.4(4) . . ?
C22 C21 H21 119.3 . . ?
C17 C22 C26 121.7(4) . . ?
C21 C22 C17 119.3(4) . . ?
C21 C22 C26 118.9(4) . . ?
C18 C23 H23 107.1 . . ?
C18 C23 C24 113.8(4) . . ?
C18 C23 C25 110.7(4) . . ?
C24 C23 H23 107.1 . . ?
C25 C23 H23 107.1 . . ?
C25 C23 C24 110.6(4) . . ?
C23 C24 H24A 109.5 . . ?
C23 C24 H24B 109.5 . . ?
C23 C24 H24C 109.5 . . ?
H24A C24 H24B 109.5 . . ?
H24A C24 H24C 109.5 . . ?
H24B C24 H24C 109.5 . . ?
C23 C25 H25A 109.5 . . ?
C23 C25 H25B 109.5 . . ?
C23 C25 H25C 109.5 . . ?
H25A C25 H25B 109.5 . . ?
H25A C25 H25C 109.5 . . ?
H25B C25 H25C 109.5 . . ?
C22 C26 H26 107.8 . . ?
C22 C26 C27 112.2(4) . . ?
C22 C26 C28 110.3(4) . . ?
C27 C26 H26 107.8 . . ?
C28 C26 H26 107.8 . . ?
C28 C26 C27 110.8(4) . . ?
C26 C27 H27A 109.5 . . ?
C26 C27 H27B 109.5 . . ?
C26 C27 H27C 109.5 . . ?
H27A C27 H27B 109.5 . . ?
H27A C27 H27C 109.5 . . ?
H27B C27 H27C 109.5 . . ?
C26 C28 H28A 109.5 . . ?
C26 C28 H28B 109.5 . . ?
C26 C28 H28C 109.5 . . ?
H28A C28 H28B 109.5 . . ?
H28A C28 H28C 109.5 . . ?
H28B C28 H28C 109.5 . . ?
Si2 C29 H29A 109.5 . . ?
Si2 C29 H29B 109.5 . . ?
Si2 C29 H29C 109.5 . . ?
H29A C29 H29B 109.5 . . ?
H29A C29 H29C 109.5 . . ?
H29B C29 H29C 109.5 . . ?
Si2 C30 H30A 109.5 . . ?
Si2 C30 H30B 109.5 . . ?
Si2 C30 H30C 109.5 . . ?
H30A C30 H30B 109.5 . . ?
H30A C30 H30C 109.5 . . ?
H30B C30 H30C 109.5 . . ?
N1 Be1 Cl1 116.5(3) . . ?
N1 Be1 N2 127.4(4) . . ?
N2 Be1 Cl1 116.0(3) . . ?
N3 Si3 C31 112.78(19) . . ?
N3 Si3 C33 113.7(2) . . ?
N3 Si3 C34 110.5(2) . . ?
C31 Si3 C33 105.2(2) . . ?
C31 Si3 C34 105.2(2) . . ?
C34 Si3 C33 109.0(2) . . ?
N4 Si4 C32 112.95(19) . . ?
N4 Si4 C44 110.2(2) . . ?
N4 Si4 C45 114.5(2) . . ?
C32 Si4 C44 106.7(3) . . ?
C32 Si4 C45 105.8(2) . . ?
C44 Si4 C45 106.2(2) . . ?
C35 N3 Si3 117.7(3) . . ?
C35 N3 Be2 116.5(3) . . ?
Be2 N3 Si3 125.7(3) . . ?
C46 N4 Si4 117.5(3) . . ?
C46 N4 Be2 115.9(3) . . ?
Be2 N4 Si4 126.6(3) . . ?
H2ZA C2Z H2ZB 109.5 . . ?
H2ZA C2Z H2ZC 109.5 . . ?
H2ZB C2Z H2ZC 109.5 . . ?
C020 C2Z H2ZA 109.5 . . ?
C020 C2Z H2ZB 109.5 . . ?
C020 C2Z H2ZC 109.5 . . ?
C2Z C020 H020 107.8 . . ?
C2Z C020 C025 109.4(4) . . ?
C025 C020 H020 107.8 . . ?
C36 C020 C2Z 111.4(5) . . ?
C36 C020 H020 107.8 . . ?
C36 C020 C025 112.4(5) . . ?
C020 C025 H02A 109.5 . . ?
C020 C025 H02B 109.5 . . ?
C020 C025 H02C 109.5 . . ?
H02A C025 H02B 109.5 . . ?
H02A C025 H02C 109.5 . . ?
H02B C025 H02C 109.5 . . ?
Si3 C31 H31A 107.9 . . ?
Si3 C31 H31B 107.9 . . ?
H31A C31 H31B 107.2 . . ?
C32 C31 Si3 117.5(3) . . ?
C32 C31 H31A 107.9 . . ?
C32 C31 H31B 107.9 . . ?
Si4 C32 H32A 107.9 . . ?
Si4 C32 H32B 107.9 . . ?
C31 C32 Si4 117.5(3) . . ?
C31 C32 H32A 107.9 . . ?
C31 C32 H32B 107.9 . . ?
H32A C32 H32B 107.2 . . ?
Si3 C33 H33A 109.5 . . ?
Si3 C33 H33B 109.5 . . ?
Si3 C33 H33C 109.5 . . ?
H33A C33 H33B 109.5 . . ?
H33A C33 H33C 109.5 . . ?
H33B C33 H33C 109.5 . . ?
Si3 C34 H34A 109.5 . . ?
Si3 C34 H34B 109.5 . . ?
Si3 C34 H34C 109.5 . . ?
H34A C34 H34B 109.5 . . ?
H34A C34 H34C 109.5 . . ?
H34B C34 H34C 109.5 . . ?
C36 C35 N3 121.5(4) . . ?
C36 C35 C40 119.8(4) . . ?
C40 C35 N3 118.7(4) . . ?
C35 C36 C020 121.4(5) . . ?
C35 C36 C37 118.5(6) . . ?
C37 C36 C020 120.1(5) . . ?
C36 C37 H37 119.1 . . ?
C38 C37 C36 121.8(6) . . ?
C38 C37 H37 119.1 . . ?
C37 C38 H38 119.8 . . ?
C37 C38 C39 120.4(6) . . ?
C39 C38 H38 119.8 . . ?
C38 C39 H39 119.5 . . ?
C38 C39 C40 121.0(6) . . ?
C40 C39 H39 119.5 . . ?
C35 C40 C41 121.7(4) . . ?
C39 C40 C35 118.5(5) . . ?
C39 C40 C41 119.8(5) . . ?
C40 C41 H41 107.1 . . ?
C40 C41 C42 110.2(5) . . ?
C40 C41 C43 114.1(5) . . ?
C42 C41 H41 107.1 . . ?
C42 C41 C43 110.8(5) . . ?
C43 C41 H41 107.1 . . ?
C41 C42 H42A 109.5 . . ?
C41 C42 H42B 109.5 . . ?
C41 C42 H42C 109.5 . . ?
H42A C42 H42B 109.5 . . ?
H42A C42 H42C 109.5 . . ?
H42B C42 H42C 109.5 . . ?
C41 C43 H43A 109.5 . . ?
C41 C43 H43B 109.5 . . ?
C41 C43 H43C 109.5 . . ?
H43A C43 H43B 109.5 . . ?
H43A C43 H43C 109.5 . . ?
H43B C43 H43C 109.5 . . ?
Si4 C44 H44A 109.5 . . ?
Si4 C44 H44B 109.5 . . ?
Si4 C44 H44C 109.5 . . ?
H44A C44 H44B 109.5 . . ?
H44A C44 H44C 109.5 . . ?
H44B C44 H44C 109.5 . . ?
Si4 C45 H45A 109.5 . . ?
Si4 C45 H45B 109.5 . . ?
Si4 C45 H45C 109.5 . . ?
H45A C45 H45B 109.5 . . ?
H45A C45 H45C 109.5 . . ?
H45B C45 H45C 109.5 . . ?
N4 C46 C51 119.6(4) . . ?
C47 C46 N4 119.8(4) . . ?
C47 C46 C51 120.6(5) . . ?
C46 C47 C52 121.2(4) . . ?
C48 C47 C46 118.5(5) . . ?
C48 C47 C52 120.3(5) . . ?
C47 C48 H48 119.8 . . ?
C47 C48 C49 120.3(6) . . ?
C49 C48 H48 119.8 . . ?
C48 C49 H49 119.9 . . ?
C50 C49 C48 120.2(5) . . ?
C50 C49 H49 119.9 . . ?
C49 C50 H50 118.7 . . ?
C49 C50 C51 122.5(6) . . ?
C51 C50 H50 118.7 . . ?
C46 C51 C55 122.0(5) . . ?
C50 C51 C46 117.8(6) . . ?
C50 C51 C55 120.2(5) . . ?
C47 C52 H52 107.0 . . ?
C47 C52 C53 111.3(4) . . ?
C47 C52 C54 113.2(5) . . ?
C53 C52 H52 107.0 . . ?
C53 C52 C54 111.0(5) . . ?
C54 C52 H52 107.0 . . ?
C52 C53 H53A 109.5 . . ?
C52 C53 H53B 109.5 . . ?
C52 C53 H53C 109.5 . . ?
H53A C53 H53B 109.5 . . ?
H53A C53 H53C 109.5 . . ?
H53B C53 H53C 109.5 . . ?
C52 C54 H54A 109.5 . . ?
C52 C54 H54B 109.5 . . ?
C52 C54 H54C 109.5 . . ?
H54A C54 H54B 109.5 . . ?
H54A C54 H54C 109.5 . . ?
H54B C54 H54C 109.5 . . ?
C51 C55 H55 107.5 . . ?
C51 C55 C56 112.9(5) . . ?
C51 C55 C57 111.5(5) . . ?
C56 C55 H55 107.5 . . ?
C57 C55 H55 107.5 . . ?
C57 C55 C56 109.7(5) . . ?
C55 C56 H56A 109.5 . . ?
C55 C56 H56B 109.5 . . ?
C55 C56 H56C 109.5 . . ?
H56A C56 H56B 109.5 . . ?
H56A C56 H56C 109.5 . . ?
H56B C56 H56C 109.5 . . ?
C55 C57 H57A 109.5 . . ?
C55 C57 H57B 109.5 . . ?
C55 C57 H57C 109.5 . . ?
H57A C57 H57B 109.5 . . ?
H57A C57 H57C 109.5 . . ?
H57B C57 H57C 109.5 . . ?
N3 Be2 Cl2 115.8(3) . . ?
N3 Be2 N4 128.2(4) . . ?
N4 Be2 Cl2 116.0(3) . . ?

loop_
_geom_bond_atom_site_label_1
_geom_bond_atom_site_label_2
_geom_bond_distance
_geom_bond_site_symmetry_2
_geom_bond_publ_flag
K1 O1 2.818(4) . ?
K1 O2 2.813(4) . ?
K1 O3 2.705(4) . ?
K1 O4 2.791(4) . ?
K1 O5 2.788(4) . ?
K1 O6 2.740(4) . ?
K1 O7 2.797(5) . ?
K1 O8 2.805(5) . ?
K1 C64 3.532(7) . ?
O1 C58 1.417(7) . ?
O1 C65 1.440(9) . ?
O2 C59 1.406(6) . ?
O2 C60 1.435(8) . ?
O3 C61 1.409(8) . ?
O3 C62 1.393(8) . ?
O4 C63 1.434(9) . ?
O4 C64 1.407(8) . ?
O5 C66 1.449(8) . ?
O5 C73 1.432(8) . ?
O6 C67 1.385(8) . ?
O6 C68 1.413(9) . ?
O7 C69 1.409(8) . ?
O7 C70 1.411(9) . ?
O8 C71 1.422(8) . ?
O8 C72 1.445(8) . ?
C58 H58A 0.9900 . ?
C58 H58B 0.9900 . ?
C58 C59 1.486(9) . ?
C59 H59A 0.9900 . ?
C59 H59B 0.9900 . ?
C60 H60A 0.9900 . ?
C60 H60B 0.9900 . ?
C60 C61 1.445(11) . ?
C61 H61A 0.9900 . ?
C61 H61B 0.9900 . ?
C62 H62A 0.9900 . ?
C62 H62B 0.9900 . ?
C62 C63 1.496(11) . ?
C63 H63A 0.9900 . ?
C63 H63B 0.9900 . ?
C64 H64A 0.9900 . ?
C64 H64B 0.9900 . ?
C64 C65 1.472(9) . ?
C65 H65A 0.9900 . ?
C65 H65B 0.9900 . ?
C66 H66A 0.9900 . ?
C66 H66B 0.9900 . ?
C66 C67 1.501(10) . ?
C67 H67A 0.9900 . ?
C67 H67B 0.9900 . ?
C68 H68A 0.9900 . ?
C68 H68B 0.9900 . ?
C68 C69 1.490(11) . ?
C69 H69A 0.9900 . ?
C69 H69B 0.9900 . ?
C70 H70A 0.9900 . ?
C70 H70B 0.9900 . ?
C70 C71 1.465(11) . ?
C71 H71A 0.9900 . ?
C71 H71B 0.9900 . ?
C72 H72A 0.9900 . ?
C72 H72B 0.9900 . ?
C72 C73 1.474(9) . ?
C73 H73A 0.9900 . ?
C73 H73B 0.9900 . ?
K2 O13 2.756(4) . ?
K2 O14 2.738(4) . ?
K2 O16 2.742(4) . ?
K2 O9 2.796(4) . ?
K2 O10 2.753(6) . ?
K2 O11 2.772(6) . ?
K2 O9A 2.65(4) . ?
K2 O10A 2.64(3) . ?
K2 O11A 2.61(3) . ?
K2 O12A 2.76(3) . ?
K2 C74A 2.64(4) . ?
K2 C75A 2.30(5) . ?
O13 C82 1.418(9) . ?
O13 C89 1.419(8) . ?
O14 C83 1.420(8) . ?
O14 C84 1.401(10) . ?
O15 C85 1.418(10) . ?
O15 C86 1.385(9) . ?
O16 C87 1.437(10) . ?
O16 C88 1.419(8) . ?
C82 H82A 0.9900 . ?
C82 H82B 0.9900 . ?
C82 C83 1.467(10) . ?
C83 H83A 0.9900 . ?
C83 H83B 0.9900 . ?
C84 H84A 0.9900 . ?
C84 H84B 0.9900 . ?
C84 C85 1.449(12) . ?
C85 H85A 0.9900 . ?
C85 H85B 0.9900 . ?
C86 H86A 0.9900 . ?
C86 H86B 0.9900 . ?
C86 C87 1.466(13) . ?
C87 H87A 0.9900 . ?
C87 H87B 0.9900 . ?
C88 H88A 0.9900 . ?
C88 H88B 0.9900 . ?
C88 C89 1.506(11) . ?
C89 H89A 0.9900 . ?
C89 H89B 0.9900 . ?
O9 C74 1.404(5) . ?
O9 C81 1.412(5) . ?
O10 C75 1.409(5) . ?
O10 C76 1.392(5) . ?
O11 C77 1.408(5) . ?
O11 C78 1.407(5) . ?
O12 C79 1.414(6) . ?
O12 C80 1.408(5) . ?
C74 H74A 0.9900 . ?
C74 H74B 0.9900 . ?
C74 C75 1.511(7) . ?
C75 H75A 0.9900 . ?
C75 H75B 0.9900 . ?
C76 H76A 0.9900 . ?
C76 H76B 0.9900 . ?
C76 C77 1.496(7) . ?
C77 H77A 0.9900 . ?
C77 H77B 0.9900 . ?
C78 H78A 0.9900 . ?
C78 H78B 0.9900 . ?
C78 C79 1.498(8) . ?
C79 H79A 0.9900 . ?
C79 H79B 0.9900 . ?
C80 H80A 0.9900 . ?
C80 H80B 0.9900 . ?
C80 C81 1.502(7) . ?
C81 H81A 0.9900 . ?
C81 H81B 0.9900 . ?
O9A C74A 1.407(6) . ?
O9A C81A 1.407(6) . ?
O10A C75A 1.407(6) . ?
O10A C76A 1.408(6) . ?
O11A C77A 1.405(6) . ?
O11A C78A 1.407(6) . ?
O12A C79A 1.407(6) . ?
O12A C80A 1.406(6) . ?
C74A H74C 0.9900 . ?
C74A H74D 0.9900 . ?
C74A C75A 1.503(8) . ?
C75A H75C 0.9900 . ?
C75A H75D 0.9900 . ?
C76A H76C 0.9900 . ?
C76A H76D 0.9900 . ?
C76A C77A 1.501(8) . ?
C77A H77C 0.9900 . ?
C77A H77D 0.9900 . ?
C78A H78C 0.9900 . ?
C78A H78D 0.9900 . ?
C78A C79A 1.501(8) . ?
C79A H79C 0.9900 . ?
C79A H79D 0.9900 . ?
C80A H80C 0.9900 . ?
C80A H80D 0.9900 . ?
C80A C81A 1.503(8) . ?
C81A H81C 0.9900 . ?
C81A H81D 0.9900 . ?
Cl1 Be1 1.982(6) . ?
Si1 N1 1.719(4) . ?
Si1 C1 1.880(6) . ?
Si1 C3 1.879(5) . ?
Si1 C4 1.881(5) . ?
Si2 N2 1.716(4) . ?
Si2 C2 1.870(5) . ?
Si2 C29 1.881(5) . ?
Si2 C30 1.875(5) . ?
N1 C5 1.447(6) . ?
N1 Be1 1.605(7) . ?
N2 C17 1.433(5) . ?
N2 Be1 1.615(7) . ?
C1 H1A 0.9900 . ?
C1 H1B 0.9900 . ?
C1 C2 1.544(8) . ?
C2 H2A 0.9900 . ?
C2 H2B 0.9900 . ?
C3 H3A 0.9800 . ?
C3 H3B 0.9800 . ?
C3 H3C 0.9800 . ?
C4 H4A 0.9800 . ?
C4 H4B 0.9800 . ?
C4 H4C 0.9800 . ?
C5 C6 1.411(7) . ?
C5 C10 1.422(7) . ?
C6 C7 1.407(7) . ?
C6 C11 1.514(7) . ?
C7 H7 0.9500 . ?
C7 C8 1.360(8) . ?
C8 H8 0.9500 . ?
C8 C9 1.366(8) . ?
C9 H9 0.9500 . ?
C9 C10 1.401(8) . ?
C10 C14 1.504(8) . ?
C11 H11 1.0000 . ?
C11 C12 1.510(7) . ?
C11 C13 1.529(7) . ?
C12 H12A 0.9800 . ?
C12 H12B 0.9800 . ?
C12 H12C 0.9800 . ?
C13 H13A 0.9800 . ?
C13 H13B 0.9800 . ?
C13 H13C 0.9800 . ?
C14 H14 1.0000 . ?
C14 C15 1.540(9) . ?
C14 C16 1.513(9) . ?
C15 H15A 0.9800 . ?
C15 H15B 0.9800 . ?
C15 H15C 0.9800 . ?
C16 H16A 0.9800 . ?
C16 H16B 0.9800 . ?
C16 H16C 0.9800 . ?
C17 C18 1.415(6) . ?
C17 C22 1.414(5) . ?
C18 C19 1.399(6) . ?
C18 C23 1.509(6) . ?
C19 H19 0.9500 . ?
C19 C20 1.374(6) . ?
C20 H20 0.9500 . ?
C20 C21 1.371(7) . ?
C21 H21 0.9500 . ?
C21 C22 1.393(6) . ?
C22 C26 1.514(6) . ?
C23 H23 1.0000 . ?
C23 C24 1.530(7) . ?
C23 C25 1.520(7) . ?
C24 H24A 0.9800 . ?
C24 H24B 0.9800 . ?
C24 H24C 0.9800 . ?
C25 H25A 0.9800 . ?
C25 H25B 0.9800 . ?
C25 H25C 0.9800 . ?
C26 H26 1.0000 . ?
C26 C27 1.537(6) . ?
C26 C28 1.528(6) . ?
C27 H27A 0.9800 . ?
C27 H27B 0.9800 . ?
C27 H27C 0.9800 . ?
C28 H28A 0.9800 . ?
C28 H28B 0.9800 . ?
C28 H28C 0.9800 . ?
C29 H29A 0.9800 . ?
C29 H29B 0.9800 . ?
C29 H29C 0.9800 . ?
C30 H30A 0.9800 . ?
C30 H30B 0.9800 . ?
C30 H30C 0.9800 . ?
Cl2 Be2 1.980(6) . ?
Si3 N3 1.722(4) . ?
Si3 C31 1.866(5) . ?
Si3 C33 1.889(5) . ?
Si3 C34 1.875(5) . ?
Si4 N4 1.725(4) . ?
Si4 C32 1.867(5) . ?
Si4 C44 1.878(5) . ?
Si4 C45 1.882(5) . ?
N3 C35 1.423(5) . ?
N3 Be2 1.607(7) . ?
N4 C46 1.421(6) . ?
N4 Be2 1.612(7) . ?
C2Z H2ZA 0.9800 . ?
C2Z H2ZB 0.9800 . ?
C2Z H2ZC 0.9800 . ?
C2Z C020 1.534(7) . ?
C020 H020 1.0000 . ?
C020 C025 1.535(7) . ?
C020 C36 1.504(8) . ?
C025 H02A 0.9800 . ?
C025 H02B 0.9800 . ?
C025 H02C 0.9800 . ?
C31 H31A 0.9900 . ?
C31 H31B 0.9900 . ?
C31 C32 1.533(7) . ?
C32 H32A 0.9900 . ?
C32 H32B 0.9900 . ?
C33 H33A 0.9800 . ?
C33 H33B 0.9800 . ?
C33 H33C 0.9800 . ?
C34 H34A 0.9800 . ?
C34 H34B 0.9800 . ?
C34 H34C 0.9800 . ?
C35 C36 1.404(6) . ?
C35 C40 1.416(7) . ?
C36 C37 1.412(8) . ?
C37 H37 0.9500 . ?
C37 C38 1.342(11) . ?
C38 H38 0.9500 . ?
C38 C39 1.378(10) . ?
C39 H39 0.9500 . ?
C39 C40 1.405(7) . ?
C40 C41 1.497(7) . ?
C41 H41 1.0000 . ?
C41 C42 1.519(9) . ?
C41 C43 1.522(9) . ?
C42 H42A 0.9800 . ?
C42 H42B 0.9800 . ?
C42 H42C 0.9800 . ?
C43 H43A 0.9800 . ?
C43 H43B 0.9800 . ?
C43 H43C 0.9800 . ?
C44 H44A 0.9800 . ?
C44 H44B 0.9800 . ?
C44 H44C 0.9800 . ?
C45 H45A 0.9800 . ?
C45 H45B 0.9800 . ?
C45 H45C 0.9800 . ?
C46 C47 1.410(7) . ?
C46 C51 1.427(7) . ?
C47 C48 1.393(7) . ?
C47 C52 1.510(7) . ?
C48 H48 0.9500 . ?
C48 C49 1.404(9) . ?
C49 H49 0.9500 . ?
C49 C50 1.353(10) . ?
C50 H50 0.9500 . ?
C50 C51 1.381(8) . ?
C51 C55 1.506(9) . ?
C52 H52 1.0000 . ?
C52 C53 1.518(7) . ?
C52 C54 1.531(7) . ?
C53 H53A 0.9800 . ?
C53 H53B 0.9800 . ?
C53 H53C 0.9800 . ?
C54 H54A 0.9800 . ?
C54 H54B 0.9800 . ?
C54 H54C 0.9800 . ?
C55 H55 1.0000 . ?
C55 C56 1.551(9) . ?
C55 C57 1.534(9) . ?
C56 H56A 0.9800 . ?
C56 H56B 0.9800 . ?
C56 H56C 0.9800 . ?
C57 H57A 0.9800 . ?
C57 H57B 0.9800 . ?
C57 H57C 0.9800 . ?

loop_
_geom_torsion_atom_site_label_1
_geom_torsion_atom_site_label_2
_geom_torsion_atom_site_label_3
_geom_torsion_atom_site_label_4
_geom_torsion
_geom_torsion_site_symmetry_1
_geom_torsion_site_symmetry_2
_geom_torsion_site_symmetry_3
_geom_torsion_site_symmetry_4
_geom_torsion_publ_flag
K1 O1 C58 C59 -54.5(6) . . . . ?
K1 O1 C65 C64 -27.0(8) . . . . ?
K1 O2 C59 C58 -32.8(6) . . . . ?
K1 O2 C60 C61 -53.8(8) . . . . ?
K1 O3 C61 C60 -26.7(9) . . . . ?
K1 O3 C62 C63 -61.1(7) . . . . ?
K1 O4 C63 C62 -33.1(6) . . . . ?
K1 O4 C64 C65 -56.9(9) . . . . ?
K1 O5 C66 C67 52.6(6) . . . . ?
K1 O5 C73 C72 25.9(7) . . . . ?
K1 O6 C67 C66 36.0(7) . . . . ?
K1 O6 C68 C69 61.7(7) . . . . ?
K1 O7 C69 C68 24.3(7) . . . . ?
K1 O7 C70 C71 55.3(7) . . . . ?
K1 O8 C71 C70 38.9(7) . . . . ?
K1 O8 C72 C73 61.0(7) . . . . ?
K1 C64 C65 O1 19.0(6) . . . . ?
O1 C58 C59 O2 59.6(7) . . . . ?
O2 C60 C61 O3 54.6(9) . . . . ?
O3 C62 C63 O4 63.5(7) . . . . ?
O4 C64 C65 O1 57.6(11) . . . . ?
O5 C66 C67 O6 -59.9(7) . . . . ?
O6 C68 C69 O7 -59.0(9) . . . . ?
O7 C70 C71 O8 -63.1(7) . . . . ?
O8 C72 C73 O5 -60.0(8) . . . . ?
C58 O1 C65 C64 -158.0(6) . . . . ?
C59 O2 C60 C61 81.2(8) . . . . ?
C60 O2 C59 C58 -163.4(5) . . . . ?
C61 O3 C62 C63 79.8(7) . . . . ?
C62 O3 C61 C60 -162.8(6) . . . . ?
C63 O4 C64 K1 134.2(6) . . . . ?
C63 O4 C64 C65 77.3(9) . . . . ?
C64 O4 C63 C62 -164.5(5) . . . . ?
C65 O1 C58 C59 79.5(7) . . . . ?
C66 O5 C73 C72 158.6(6) . . . . ?
C67 O6 C68 C69 -74.3(8) . . . . ?
C68 O6 C67 C66 166.9(5) . . . . ?
C69 O7 C70 C71 -82.0(8) . . . . ?
C70 O7 C69 C68 158.8(6) . . . . ?
C71 O8 C72 C73 -71.7(8) . . . . ?
C72 O8 C71 C70 166.3(5) . . . . ?
C73 O5 C66 C67 -84.3(7) . . . . ?
K2 O13 C82 C83 -28.6(8) . . . . ?
K2 O13 C89 C88 -54.7(7) . . . . ?
K2 O14 C83 C82 -56.3(9) . . . . ?
K2 O14 C84 C85 -27.9(9) . . . . ?
K2 O15 C85 C84 -53.0(10) . . . . ?
K2 O15 C86 C87 -29.6(9) . . . . ?
K2 O16 C87 C86 -59.9(8) . . . . ?
K2 O16 C88 C89 -32.4(7) . . . . ?
K2 O9 C74 C75 42.2(6) . . . . ?
K2 O9 C81 C80 58.5(7) . . . . ?
K2 O10 C75 C74 53.7(8) . . . . ?
K2 O10 C76 C77 20.3(9) . . . . ?
K2 O11 C77 C76 61.0(7) . . . . ?
K2 O11 C78 C79 36.9(8) . . . . ?
K2 O12 C79 C78 53.9(12) . . . . ?
K2 O12 C80 C81 18.3(10) . . . . ?
K2 O9A C74A C75A -53(3) . . . . ?
K2 O9A C81A C80A 65(6) . . . . ?
K2 O10A C75A C74A -63(15) . . . . ?
K2 O10A C76A C77A 50(4) . . . . ?
K2 O11A C77A C76A 84(4) . . . . ?
K2 O11A C78A C79A 69(4) . . . . ?
K2 O12A C79A C78A 59(5) . . . . ?
K2 O12A C80A C81A 26(7) . . . . ?
K2 C74A C75A O10A 63(15) . . . . ?
O13 C82 C83 O14 57.9(10) . . . . ?
O14 C84 C85 O15 55.8(12) . . . . ?
O15 C86 C87 O16 61.8(10) . . . . ?
O16 C88 C89 K2 21.4(4) . . . . ?
O16 C88 C89 O13 58.4(8) . . . . ?
C82 O13 C89 K2 135.4(6) . . . . ?
C82 O13 C89 C88 80.7(8) . . . . ?
C83 O14 C84 C85 -160.9(7) . . . . ?
C84 O14 C83 C82 81.7(9) . . . . ?
C85 O15 C86 C87 -159.8(7) . . . . ?
C86 O15 C85 C84 81.3(11) . . . . ?
C87 O16 C88 C89 -162.5(6) . . . . ?
C88 O16 C87 C86 75.9(9) . . . . ?
C89 O13 C82 C83 -160.0(6) . . . . ?
O9 C74 C75 O10 -63.8(8) . . . . ?
O10 C76 C77 O11 -56.2(9) . . . . ?
O11 C78 C79 K2 -24.4(6) . . . . ?
O11 C78 C79 O12 -62.7(12) . . . . ?
O12 C80 C81 O9 -52.4(10) . . . . ?
C74 O9 C81 C80 -74.3(8) . . . . ?
C75 O10 C76 C77 157.8(6) . . . . ?
C76 O10 C75 C74 -86.7(8) . . . . ?
C77 O11 C78 C79 165.9(7) . . . . ?
C78 O11 C77 C76 -74.0(9) . . . . ?
C79 O12 C80 C81 151.2(8) . . . . ?
C80 O12 C79 K2 -137.4(9) . . . . ?
C80 O12 C79 C78 -83.5(11) . . . . ?
C81 O9 C74 C75 171.2(5) . . . . ?
O9A C74A C75A K2 62(4) . . . . ?
O9A C74A C75A O10A 125(16) . . . . ?
O10A C76A C77A K2 -34(3) . . . . ?
O10A C76A C77A O11A -91(5) . . . . ?
O11A C78A C79A K2 -37(3) . . . . ?
O11A C78A C79A O12A -77(5) . . . . ?
O12A C80A C81A K2 -16(5) . . . . ?
O12A C80A C81A O9A -59(8) . . . . ?
C75A O10A C76A C77A 118(4) . . . . ?
C76A O10A C75A K2 -112(3) . . . . ?
C76A O10A C75A C74A -175(15) . . . . ?
C77A O11A C78A C79A 180(4) . . . . ?
C78A O11A C77A K2 -128(4) . . . . ?
C78A O11A C77A C76A -43(6) . . . . ?
C79A O12A C80A C81A 167(4) . . . . ?
C80A O12A C79A K2 -149(5) . . . . ?
C80A O12A C79A C78A -90(6) . . . . ?
Si1 N1 C5 C6 -92.2(4) . . . . ?
Si1 N1 C5 C10 87.4(5) . . . . ?
Si1 N1 Be1 Cl1 -150.6(3) . . . . ?
Si1 N1 Be1 N2 29.9(6) . . . . ?
Si1 C1 C2 Si2 -72.8(5) . . . . ?
Si2 N2 C17 C18 -91.0(4) . . . . ?
Si2 N2 C17 C22 89.2(4) . . . . ?
Si2 N2 Be1 Cl1 -157.4(2) . . . . ?
Si2 N2 Be1 N1 22.1(6) . . . . ?
N1 Si1 C1 C2 68.1(4) . . . . ?
N1 C5 C6 C7 179.2(4) . . . . ?
N1 C5 C6 C11 -2.3(6) . . . . ?
N1 C5 C10 C9 -178.7(4) . . . . ?
N1 C5 C10 C14 0.3(7) . . . . ?
N2 Si2 C2 C1 68.8(4) . . . . ?
N2 C17 C18 C19 -179.9(4) . . . . ?
N2 C17 C18 C23 -2.1(6) . . . . ?
N2 C17 C22 C21 -179.6(4) . . . . ?
N2 C17 C22 C26 -0.8(6) . . . . ?
C1 Si1 N1 C5 126.1(3) . . . . ?
C1 Si1 N1 Be1 -57.5(4) . . . . ?
C2 Si2 N2 C17 131.2(3) . . . . ?
C2 Si2 N2 Be1 -54.8(4) . . . . ?
C3 Si1 N1 C5 -113.7(4) . . . . ?
C3 Si1 N1 Be1 62.7(4) . . . . ?
C3 Si1 C1 C2 -56.0(4) . . . . ?
C4 Si1 N1 C5 7.1(4) . . . . ?
C4 Si1 N1 Be1 -176.5(4) . . . . ?
C4 Si1 C1 C2 -170.6(4) . . . . ?
C5 N1 Be1 Cl1 25.8(5) . . . . ?
C5 N1 Be1 N2 -153.7(4) . . . . ?
C5 C6 C7 C8 -1.2(8) . . . . ?
C5 C6 C11 C12 -103.4(5) . . . . ?
C5 C6 C11 C13 132.1(5) . . . . ?
C5 C10 C14 C15 125.3(6) . . . . ?
C5 C10 C14 C16 -110.5(6) . . . . ?
C6 C5 C10 C9 0.9(7) . . . . ?
C6 C5 C10 C14 179.9(5) . . . . ?
C6 C7 C8 C9 2.3(9) . . . . ?
C7 C6 C11 C12 75.1(6) . . . . ?
C7 C6 C11 C13 -49.3(6) . . . . ?
C7 C8 C9 C10 -1.8(9) . . . . ?
C8 C9 C10 C5 0.2(9) . . . . ?
C8 C9 C10 C14 -178.8(6) . . . . ?
C9 C10 C14 C15 -55.7(7) . . . . ?
C9 C10 C14 C16 68.5(8) . . . . ?
C10 C5 C6 C7 -0.4(7) . . . . ?
C10 C5 C6 C11 178.1(4) . . . . ?
C11 C6 C7 C8 -179.8(5) . . . . ?
C17 N2 Be1 Cl1 16.5(5) . . . . ?
C17 N2 Be1 N1 -164.0(4) . . . . ?
C17 C18 C19 C20 -0.5(6) . . . . ?
C17 C18 C23 C24 138.5(4) . . . . ?
C17 C18 C23 C25 -96.2(5) . . . . ?
C17 C22 C26 C27 126.4(4) . . . . ?
C17 C22 C26 C28 -109.5(4) . . . . ?
C18 C17 C22 C21 0.6(6) . . . . ?
C18 C17 C22 C26 179.4(4) . . . . ?
C18 C19 C20 C21 0.6(7) . . . . ?
C19 C18 C23 C24 -43.8(6) . . . . ?
C19 C18 C23 C25 81.5(5) . . . . ?
C19 C20 C21 C22 0.0(7) . . . . ?
C20 C21 C22 C17 -0.6(7) . . . . ?
C20 C21 C22 C26 -179.4(4) . . . . ?
C21 C22 C26 C27 -54.8(5) . . . . ?
C21 C22 C26 C28 69.2(5) . . . . ?
C22 C17 C18 C19 -0.1(6) . . . . ?
C22 C17 C18 C23 177.7(4) . . . . ?
C23 C18 C19 C20 -178.3(4) . . . . ?
C29 Si2 N2 C17 -108.8(3) . . . . ?
C29 Si2 N2 Be1 65.1(4) . . . . ?
C29 Si2 C2 C1 -56.9(4) . . . . ?
C30 Si2 N2 C17 13.2(3) . . . . ?
C30 Si2 N2 Be1 -172.9(3) . . . . ?
C30 Si2 C2 C1 -170.3(4) . . . . ?
Be1 N1 C5 C6 91.1(5) . . . . ?
Be1 N1 C5 C10 -89.3(5) . . . . ?
Be1 N2 C17 C18 94.4(5) . . . . ?
Be1 N2 C17 C22 -85.4(5) . . . . ?
Si3 N3 C35 C36 -87.7(5) . . . . ?
Si3 N3 C35 C40 93.4(4) . . . . ?
Si3 N3 Be2 Cl2 151.1(2) . . . . ?
Si3 N3 Be2 N4 -29.8(6) . . . . ?
Si3 C31 C32 Si4 73.4(4) . . . . ?
Si4 N4 C46 C47 93.2(4) . . . . ?
Si4 N4 C46 C51 -88.1(5) . . . . ?
Si4 N4 Be2 Cl2 158.6(2) . . . . ?
Si4 N4 Be2 N3 -20.5(6) . . . . ?
N3 Si3 C31 C32 -67.7(4) . . . . ?
N3 C35 C36 C020 1.1(7) . . . . ?
N3 C35 C36 C37 179.4(4) . . . . ?
N3 C35 C40 C39 179.4(4) . . . . ?
N3 C35 C40 C41 1.9(7) . . . . ?
N4 Si4 C32 C31 -68.1(4) . . . . ?
N4 C46 C47 C48 177.7(4) . . . . ?
N4 C46 C47 C52 -2.0(6) . . . . ?
N4 C46 C51 C50 -178.2(5) . . . . ?
N4 C46 C51 C55 2.4(7) . . . . ?
C2Z C020 C36 C35 105.1(5) . . . . ?
C2Z C020 C36 C37 -73.2(6) . . . . ?
C020 C36 C37 C38 -179.8(6) . . . . ?
C025 C020 C36 C35 -131.6(5) . . . . ?
C025 C020 C36 C37 50.1(7) . . . . ?
C31 Si3 N3 C35 -127.2(3) . . . . ?
C31 Si3 N3 Be2 56.3(4) . . . . ?
C32 Si4 N4 C46 -130.4(3) . . . . ?
C32 Si4 N4 Be2 52.5(4) . . . . ?
C33 Si3 N3 C35 113.1(3) . . . . ?
C33 Si3 N3 Be2 -63.3(4) . . . . ?
C33 Si3 C31 C32 56.7(4) . . . . ?
C34 Si3 N3 C35 -9.8(4) . . . . ?
C34 Si3 N3 Be2 173.7(3) . . . . ?
C34 Si3 C31 C32 171.8(4) . . . . ?
C35 N3 Be2 Cl2 -25.4(5) . . . . ?
C35 N3 Be2 N4 153.7(4) . . . . ?
C35 C36 C37 C38 1.9(8) . . . . ?
C35 C40 C41 C42 102.1(6) . . . . ?
C35 C40 C41 C43 -132.5(5) . . . . ?
C36 C35 C40 C39 0.4(7) . . . . ?
C36 C35 C40 C41 -177.0(5) . . . . ?
C36 C37 C38 C39 -0.6(10) . . . . ?
C37 C38 C39 C40 -0.8(10) . . . . ?
C38 C39 C40 C35 0.9(8) . . . . ?
C38 C39 C40 C41 178.3(5) . . . . ?
C39 C40 C41 C42 -75.3(7) . . . . ?
C39 C40 C41 C43 50.1(7) . . . . ?
C40 C35 C36 C020 180.0(4) . . . . ?
C40 C35 C36 C37 -1.7(7) . . . . ?
C44 Si4 N4 C46 -11.2(4) . . . . ?
C44 Si4 N4 Be2 171.8(4) . . . . ?
C44 Si4 C32 C31 170.6(3) . . . . ?
C45 Si4 N4 C46 108.4(4) . . . . ?
C45 Si4 N4 Be2 -68.6(4) . . . . ?
C45 Si4 C32 C31 57.9(4) . . . . ?
C46 N4 Be2 Cl2 -18.4(5) . . . . ?
C46 N4 Be2 N3 162.4(4) . . . . ?
C46 C47 C48 C49 0.4(7) . . . . ?
C46 C47 C52 C53 102.3(5) . . . . ?
C46 C47 C52 C54 -131.9(5) . . . . ?
C46 C51 C55 C56 -120.0(6) . . . . ?
C46 C51 C55 C57 116.0(6) . . . . ?
C47 C46 C51 C50 0.5(7) . . . . ?
C47 C46 C51 C55 -179.0(4) . . . . ?
C47 C48 C49 C50 0.6(9) . . . . ?
C48 C47 C52 C53 -77.4(6) . . . . ?
C48 C47 C52 C54 48.4(6) . . . . ?
C48 C49 C50 C51 -1.1(10) . . . . ?
C49 C50 C51 C46 0.6(9) . . . . ?
C49 C50 C51 C55 -180.0(6) . . . . ?
C50 C51 C55 C56 60.6(7) . . . . ?
C50 C51 C55 C57 -63.4(7) . . . . ?
C51 C46 C47 C48 -1.0(7) . . . . ?
C51 C46 C47 C52 179.4(4) . . . . ?
C52 C47 C48 C49 -179.9(5) . . . . ?
Be2 N3 C35 C36 89.1(5) . . . . ?
Be2 N3 C35 C40 -89.8(5) . . . . ?
Be2 N4 C46 C47 -89.4(5) . . . . ?
Be2 N4 C46 C51 89.3(5) . . . . ?
